data_4518015
loop_
_publ_author_name
'Rajabi, Sheida'
'Ebrahimi, Fatemeh'
'Lole, Gaurav'
'Odrobina, Jann'
'Dechert, Sebastian'
'Jooss, Christian'
'Meyer, Franc'

_publ_section_title
;
 Water Oxidizing Diruthenium Electrocatalysts Immobilized on Carbon
 Nanotubes: Effects of the Number and Positioning of Pyrene Anchors
;
_journal_name_full 'ACS Catalysis'
_journal_page_first 10614
_journal_paper_doi 10.1021/acscatal.0c01577
_journal_year 2020
_chemical_formula_moiety 'C67 H50 N10 O2 Ru2 2+, 2(F6 P -), 0.5(C4 H10 O), 0.5(C3 H6 O)'
_chemical_formula_sum 'C70.5 H58 F12 N10 O3 P2 Ru2'
_chemical_formula_weight 1585.35
_space_group_crystal_system triclinic
_space_group_IT_number 2
_space_group_name_Hall '-P 1'
_space_group_name_H-M_alt 'P -1'
_atom_sites_solution_hydrogens geom
_audit_creation_method SHELXL-2018/1
_cell_angle_alpha 83.352(2)
_cell_angle_beta 79.323(2)
_cell_angle_gamma 87.701(2)
_cell_formula_units_Z 4
_cell_length_a 14.2194(3)
_cell_length_b 20.0432(4)
_cell_length_c 26.3213(6)
_cell_measurement_reflns_used 81052
_cell_measurement_temperature 133(2)
_cell_measurement_theta_max 25.774
_cell_measurement_theta_min 1.223
_cell_volume 7320.9(3)
_computing_cell_refinement 'X-AREA (Stoe & Cie, 2015)'
_computing_data_collection 'X-AREA (Stoe & Cie, 2015)'
_computing_data_reduction 'X-AREA (Stoe & Cie, 2015)'
_computing_molecular_graphics 'DIAMOND (Brandenburg, 2012)'
_computing_publication_material 'SHELXL-2018 (Sheldrick, 2018)'
_computing_structure_refinement 'SHELXL-2018/1 (Sheldrick, 2018)'
_computing_structure_solution 'SHELXT-2014 (Sheldrick, 2014)'
_diffrn_ambient_temperature 133(2)
_diffrn_measured_fraction_theta_full 1.000
_diffrn_measured_fraction_theta_max 0.982
_diffrn_measurement_device_type 'Stoe IPDS II'
_diffrn_measurement_method \w
_diffrn_radiation_type MoK\a
_diffrn_radiation_wavelength 0.71073
_diffrn_reflns_av_R_equivalents 0.0351
_diffrn_reflns_av_unetI/netI 0.0323
_diffrn_reflns_Laue_measured_fraction_full 1.000
_diffrn_reflns_Laue_measured_fraction_max 0.982
_diffrn_reflns_limit_h_max 17
_diffrn_reflns_limit_h_min -15
_diffrn_reflns_limit_k_max 24
_diffrn_reflns_limit_k_min -24
_diffrn_reflns_limit_l_max 32
_diffrn_reflns_limit_l_min -32
_diffrn_reflns_number 81052
_diffrn_reflns_point_group_measured_fraction_full 1.000
_diffrn_reflns_point_group_measured_fraction_max 0.982
_diffrn_reflns_theta_full 25.242
_diffrn_reflns_theta_max 25.774
_diffrn_reflns_theta_min 1.223
_diffrn_source 'fine-focus sealed tube'
_exptl_absorpt_coefficient_mu 0.539
_exptl_absorpt_correction_T_max 0.9260
_exptl_absorpt_correction_T_min 0.8168
_exptl_absorpt_correction_type numerical
_exptl_absorpt_process_details 'X-RED (Stoe & Cie, 2015)'
_exptl_crystal_colour black
_exptl_crystal_density_diffrn 1.438
_exptl_crystal_description block
_exptl_crystal_F_000 3204
_exptl_crystal_size_max 0.290
_exptl_crystal_size_mid 0.200
_exptl_crystal_size_min 0.160
_refine_diff_density_max 1.143
_refine_diff_density_min -0.772
_refine_diff_density_rms 0.072
_refine_ls_extinction_method none
_refine_ls_goodness_of_fit_ref 1.012
_refine_ls_hydrogen_treatment constr
_refine_ls_matrix_type full
_refine_ls_number_parameters 1954
_refine_ls_number_reflns 27613
_refine_ls_number_restraints 1251
_refine_ls_restrained_S_all 1.018
_refine_ls_R_factor_all 0.0637
_refine_ls_R_factor_gt 0.0437
_refine_ls_shift/su_max 0.003
_refine_ls_shift/su_mean 0.000
_refine_ls_structure_factor_coef Fsqd
_refine_ls_weighting_details 'w=1/[\s^2^(Fo^2^)+(0.0520P)^2^+11.1453P] where P=(Fo^2^+2Fc^2^)/3'
_refine_ls_weighting_scheme calc
_refine_ls_wR_factor_gt 0.1028
_refine_ls_wR_factor_ref 0.1126
_reflns_Friedel_coverage 0.000
_reflns_number_gt 21216
_reflns_number_total 27613
_reflns_threshold_expression 'I > 2\s(I)'
_cod_data_source_file cs0c01577_si_002.cif
_cod_data_source_block 2-shr-k1-2_sq
_cod_original_formula_sum 'C70.50 H58 F12 N10 O3 P2 Ru2'
_cod_database_code 4518015
_shelx_shelxl_version_number 2018/1
_shelx_space_group_comment
;
The symmetry employed for this shelxl refinement is uniquely defined
by the following loop, which should always be used as a source of
symmetry information in preference to the above space-group names.
They are only intended as comments.
;
_shelx_estimated_absorpt_t_min 0.859
_shelx_estimated_absorpt_t_max 0.919

loop_
_space_group_symop_operation_xyz
'x, y, z'
'-x, -y, -z'

loop_
_atom_site_label
_atom_site_type_symbol
_atom_site_fract_x
_atom_site_fract_y
_atom_site_fract_z
_atom_site_U_iso_or_equiv
_atom_site_adp_type
_atom_site_occupancy
_atom_site_site_symmetry_order
_atom_site_calc_flag
_atom_site_refinement_flags_posn
_atom_site_refinement_flags_adp
_atom_site_refinement_flags_occupancy
_atom_site_disorder_assembly
_atom_site_disorder_group
Ru1 Ru 0.23370(2) 0.28617(2) 0.35895(2) 0.03241(7) Uani 1 1 d . . . . .
Ru2 Ru 0.36182(2) 0.09361(2) 0.37690(2) 0.03266(7) Uani 1 1 d . . . . .
O1 O 0.17808(18) 0.20806(12) 0.32590(10) 0.0382(6) Uani 1 1 d . . . . .
O2 O 0.24934(18) 0.10518(13) 0.33417(11) 0.0409(6) Uani 1 1 d . . . . .
N1 N 0.3410(2) 0.24486(14) 0.39360(11) 0.0331(6) Uani 1 1 d . . . . .
N2 N 0.3813(2) 0.18394(15) 0.39926(12) 0.0348(7) Uani 1 1 d . . . . .
N3 N 0.2826(2) 0.36476(14) 0.38243(12) 0.0345(7) Uani 1 1 d . . . . .
N4 N 0.1404(2) 0.35988(15) 0.33430(12) 0.0389(7) Uani 1 1 d . . . . .
N5 N 0.4671(2) 0.07350(14) 0.41450(12) 0.0352(7) Uani 1 1 d . . . . .
N6 N 0.3829(2) -0.00764(15) 0.36787(12) 0.0366(7) Uani 1 1 d . . . . .
N7 N 0.1332(2) 0.26062(15) 0.42654(12) 0.0369(7) Uani 1 1 d . . . . .
N8 N 0.3265(2) 0.30013(14) 0.28773(12) 0.0365(7) Uani 1 1 d . . . . .
N9 N 0.2571(2) 0.06969(15) 0.44324(12) 0.0358(7) Uani 1 1 d . . . . .
N10 N 0.4570(2) 0.11472(15) 0.30670(12) 0.0392(7) Uani 1 1 d . . . . .
C1 C 0.4633(2) 0.25313(17) 0.43716(14) 0.0338(8) Uani 1 1 d . . . . .
C2 C 0.3894(3) 0.28817(18) 0.41600(14) 0.0349(8) Uani 1 1 d . . . . .
C3 C 0.4549(3) 0.18729(18) 0.42596(14) 0.0345(8) Uani 1 1 d . . . . .
C4 C 0.3581(3) 0.35833(18) 0.40817(15) 0.0367(8) Uani 1 1 d . . . . .
C5 C 0.3977(3) 0.41506(19) 0.42068(16) 0.0424(9) Uani 1 1 d . . . . .
H5 H 0.450039 0.410871 0.438702 0.051 Uiso 1 1 calc R U . . .
C6 C 0.3601(3) 0.4779(2) 0.40660(17) 0.0486(10) Uani 1 1 d . . . . .
H6 H 0.387025 0.517046 0.414849 0.058 Uiso 1 1 calc R U . . .
C7 C 0.2834(3) 0.48395(19) 0.38053(16) 0.0451(9) Uani 1 1 d . . . . .
H7 H 0.257437 0.526984 0.370930 0.054 Uiso 1 1 calc R U . . .
C8 C 0.2449(3) 0.42621(18) 0.36861(15) 0.0374(8) Uani 1 1 d . . . . .
C9 C 0.1612(3) 0.42288(19) 0.34365(15) 0.0392(8) Uani 1 1 d . . . . .
C10 C 0.1039(3) 0.4780(2) 0.33220(16) 0.0458(10) Uani 1 1 d . . . . .
H10 H 0.120883 0.521624 0.337727 0.055 Uiso 1 1 calc R U . . .
C11 C 0.0220(3) 0.4694(2) 0.31272(16) 0.0508(11) Uani 1 1 d . . . . .
H11 H -0.018663 0.506677 0.305519 0.061 Uiso 1 1 calc R U . . .
C12 C 0.0001(3) 0.4057(2) 0.30385(17) 0.0491(10) Uani 1 1 d . . . . .
H12 H -0.055977 0.398708 0.290522 0.059 Uiso 1 1 calc R U . . .
C13 C 0.0604(3) 0.3526(2) 0.31453(15) 0.0435(9) Uani 1 1 d . . . . .
H13 H 0.045291 0.309122 0.307781 0.052 Uiso 1 1 calc R U . . .
C14 C 0.5046(3) 0.12274(18) 0.43613(15) 0.0359(8) Uani 1 1 d . . . . .
C15 C 0.5802(3) 0.10800(19) 0.46204(16) 0.0420(9) Uani 1 1 d . . . . .
H15 H 0.605142 0.141726 0.478097 0.050 Uiso 1 1 calc R U . . .
C16 C 0.6192(3) 0.04364(19) 0.46437(17) 0.0454(10) Uani 1 1 d . . . . .
H16 H 0.671568 0.033195 0.481838 0.054 Uiso 1 1 calc R U . . .
C17 C 0.5823(3) -0.0056(2) 0.44138(16) 0.0425(9) Uani 1 1 d . . . . .
H17 H 0.610150 -0.049521 0.442122 0.051 Uiso 1 1 calc R U . . .
C18 C 0.5041(3) 0.00979(18) 0.41727(15) 0.0368(8) Uani 1 1 d . . . . .
C19 C 0.4541(3) -0.03648(18) 0.39226(15) 0.0359(8) Uani 1 1 d . . . . .
C20 C 0.4763(3) -0.10416(19) 0.39265(16) 0.0429(9) Uani 1 1 d . . . . .
H20 H 0.525835 -0.123297 0.409777 0.051 Uiso 1 1 calc R U . . .
C21 C 0.4261(3) -0.1438(2) 0.36803(18) 0.0519(11) Uani 1 1 d . . . . .
H21 H 0.440372 -0.190488 0.368134 0.062 Uiso 1 1 calc R U . . .
C22 C 0.3551(3) -0.1149(2) 0.34333(18) 0.0505(11) Uani 1 1 d . . . . .
H22 H 0.319631 -0.141435 0.326181 0.061 Uiso 1 1 calc R U . . .
C23 C 0.3359(3) -0.0471(2) 0.34368(16) 0.0430(9) Uani 1 1 d . . . . .
H23 H 0.287373 -0.027442 0.326024 0.052 Uiso 1 1 calc R U . . .
C24 C 0.5324(3) 0.27844(18) 0.46546(15) 0.0359(8) Uani 1 1 d . . . . .
C25 C 0.5018(3) 0.30967(19) 0.51047(15) 0.0411(9) Uani 1 1 d . . . . .
H25 H 0.435323 0.317968 0.521530 0.049 Uiso 1 1 calc R U . . .
C26 C 0.5657(3) 0.3288(2) 0.53931(15) 0.0433(9) Uani 1 1 d . . . . .
H26 H 0.542470 0.350637 0.569459 0.052 Uiso 1 1 calc R U . . .
C27 C 0.6637(3) 0.31677(18) 0.52517(15) 0.0386(8) Uani 1 1 d . . . . .
C28 C 0.6944(3) 0.28579(19) 0.47965(15) 0.0411(9) Uani 1 1 d . . . . .
H28 H 0.760817 0.276882 0.468834 0.049 Uiso 1 1 calc R U . . .
C29 C 0.6304(3) 0.26796(18) 0.45021(15) 0.0386(8) Uani 1 1 d . . . . .
H29 H 0.653719 0.248233 0.419047 0.046 Uiso 1 1 calc R U . . .
C30 C 0.7317(3) 0.33156(18) 0.55896(16) 0.0398(9) Uani 1 1 d . . . . .
C31 C 0.7052(3) 0.3134(2) 0.61245(16) 0.0444(9) Uani 1 1 d . . . . .
H31 H 0.642480 0.297526 0.625850 0.053 Uiso 1 1 calc R U . . .
C32 C 0.7671(3) 0.3178(2) 0.64628(15) 0.0431(9) Uani 1 1 d . . . . .
H32 H 0.746321 0.304917 0.682390 0.052 Uiso 1 1 calc R U . . .
C33 C 0.8599(3) 0.34090(19) 0.62834(15) 0.0408(9) Uani 1 1 d . . . . .
C34 C 0.9283(3) 0.3416(2) 0.66211(17) 0.0475(10) Uani 1 1 d . . . . .
H34 H 0.910313 0.326550 0.698065 0.057 Uiso 1 1 calc R U . . .
C35 C 1.0178(3) 0.3635(2) 0.64330(18) 0.0498(10) Uani 1 1 d . . . . .
H35 H 1.062434 0.362493 0.666131 0.060 Uiso 1 1 calc R U . . .
C36 C 1.0465(3) 0.3878(2) 0.59035(17) 0.0445(9) Uani 1 1 d . . . . .
C37 C 1.1385(3) 0.4114(2) 0.5701(2) 0.0574(12) Uani 1 1 d . . . . .
H37 H 1.183917 0.410638 0.592515 0.069 Uiso 1 1 calc R U . . .
C38 C 1.1646(3) 0.4357(2) 0.5190(2) 0.0629(13) Uani 1 1 d . . . . .
H38 H 1.227303 0.452033 0.506295 0.075 Uiso 1 1 calc R U . . .
C39 C 1.1002(3) 0.4365(2) 0.4857(2) 0.0580(12) Uani 1 1 d . . . . .
H39 H 1.118979 0.454305 0.450331 0.070 Uiso 1 1 calc R U . . .
C40 C 1.0083(3) 0.4120(2) 0.50264(16) 0.0459(9) Uani 1 1 d . . . . .
C41 C 0.9414(3) 0.4100(2) 0.46873(17) 0.0494(10) Uani 1 1 d . . . . .
H41 H 0.959248 0.426758 0.433098 0.059 Uiso 1 1 calc R U . . .
C42 C 0.8532(3) 0.38478(19) 0.48613(16) 0.0435(9) Uani 1 1 d . . . . .
H42 H 0.810660 0.384092 0.462327 0.052 Uiso 1 1 calc R U . . .
C43 C 0.8218(3) 0.35891(18) 0.53969(14) 0.0365(8) Uani 1 1 d . . . . .
C44 C 0.8875(3) 0.36316(17) 0.57433(15) 0.0367(8) Uani 1 1 d . . . . .
C45 C 0.9805(3) 0.38839(18) 0.55550(16) 0.0404(9) Uani 1 1 d . . . . .
C46 C 0.1914(3) 0.14721(19) 0.31776(15) 0.0400(9) Uani 1 1 d . . . . .
C47 C 0.1302(4) 0.1216(3) 0.2832(2) 0.0724(16) Uani 1 1 d . . . . .
H47A H 0.161671 0.082352 0.267916 0.109 Uiso 1 1 calc R U . . .
H47B H 0.121621 0.157037 0.255365 0.109 Uiso 1 1 calc R U . . .
H47C H 0.067568 0.108952 0.303879 0.109 Uiso 1 1 calc R U . . .
C49 C 0.0490(3) 0.2347(2) 0.42198(17) 0.0466(10) Uani 1 1 d . . . . .
H49 H 0.036583 0.231546 0.388117 0.056 Uiso 1 1 calc R U . . .
C50 C -0.0192(3) 0.2128(2) 0.46420(17) 0.0511(10) Uani 1 1 d . . . . .
H50 H -0.077444 0.194863 0.459421 0.061 Uiso 1 1 calc R U . . .
C51 C -0.0021(3) 0.2171(2) 0.51338(17) 0.0515(10) Uani 1 1 d . . . . .
H51 H -0.048027 0.202159 0.543155 0.062 Uiso 1 1 calc R U . . .
C52 C 0.0829(3) 0.2436(2) 0.51864(16) 0.0466(10) Uani 1 1 d . . . . .
H52 H 0.096255 0.247370 0.552224 0.056 Uiso 1 1 calc R U . . .
C53 C 0.1483(3) 0.26447(18) 0.47494(15) 0.0389(8) Uani 1 1 d . . . . .
H53 H 0.206807 0.282442 0.479171 0.047 Uiso 1 1 calc R U . . .
C54 C 0.4213(3) 0.30581(19) 0.28315(16) 0.0421(9) Uani 1 1 d . . . . .
H54 H 0.447191 0.309243 0.313509 0.051 Uiso 1 1 calc R U . . .
C55 C 0.4828(3) 0.3069(2) 0.23575(17) 0.0504(10) Uani 1 1 d . . . . .
H55 H 0.549731 0.310930 0.233824 0.061 Uiso 1 1 calc R U . . .
C56 C 0.4464(4) 0.3020(2) 0.19139(17) 0.0567(11) Uani 1 1 d . . . . .
H56 H 0.487597 0.301834 0.158561 0.068 Uiso 1 1 calc R U . . .
C57 C 0.3489(3) 0.2974(2) 0.19584(16) 0.0508(10) Uani 1 1 d . . . . .
H57 H 0.321549 0.295122 0.165796 0.061 Uiso 1 1 calc R U . . .
C58 C 0.2914(3) 0.29596(19) 0.24393(15) 0.0437(9) Uani 1 1 d . . . . .
H58 H 0.224341 0.291911 0.246537 0.052 Uiso 1 1 calc R U . . .
C59 C 0.2519(3) 0.09728(19) 0.48839(15) 0.0402(9) Uani 1 1 d . . . . .
H59 H 0.295942 0.131110 0.489900 0.048 Uiso 1 1 calc R U . . .
C60 C 0.1853(3) 0.0781(2) 0.53204(17) 0.0485(10) Uani 1 1 d . . . . .
H60 H 0.183580 0.098824 0.562877 0.058 Uiso 1 1 calc R U . . .
C61 C 0.1212(3) 0.0288(2) 0.53115(19) 0.0583(12) Uani 1 1 d . . . . .
H61 H 0.075301 0.014461 0.561130 0.070 Uiso 1 1 calc R U . . .
C62 C 0.1258(3) 0.0008(2) 0.48500(19) 0.0575(12) Uani 1 1 d . . . . .
H62 H 0.082896 -0.033500 0.482863 0.069 Uiso 1 1 calc R U . . .
C63 C 0.1927(3) 0.0228(2) 0.44247(17) 0.0464(10) Uani 1 1 d . . . . .
H63 H 0.193525 0.003946 0.410888 0.056 Uiso 1 1 calc R U . . .
C64 C 0.5420(3) 0.1447(2) 0.30244(17) 0.0449(9) Uani 1 1 d . . . . .
H64 H 0.558558 0.159220 0.332660 0.054 Uiso 1 1 calc R U . . .
C65 C 0.6055(3) 0.1549(2) 0.25607(18) 0.0552(11) Uani 1 1 d . . . . .
H65 H 0.664190 0.176757 0.254495 0.066 Uiso 1 1 calc R U . . .
C66 C 0.5832(4) 0.1332(3) 0.21185(18) 0.0626(13) Uani 1 1 d . . . . .
H66 H 0.626580 0.138874 0.179609 0.075 Uiso 1 1 calc R U . . .
C67 C 0.4968(3) 0.1031(3) 0.21585(18) 0.0604(12) Uani 1 1 d . . . . .
H67 H 0.479151 0.088155 0.186039 0.072 Uiso 1 1 calc R U . . .
C68 C 0.4359(3) 0.0947(2) 0.26301(15) 0.0467(10) Uani 1 1 d . . . . .
H68 H 0.376250 0.073952 0.264939 0.056 Uiso 1 1 calc R U . . .
Ru3 Ru 1.24749(2) 0.34485(2) 1.03131(2) 0.02866(7) Uani 1 1 d . . . . .
Ru4 Ru 1.16242(2) 0.15410(2) 1.00742(2) 0.03221(7) Uani 1 1 d . . . . .
O11 O 1.30925(18) 0.26003(12) 1.07088(9) 0.0357(6) Uani 1 1 d . . . . .
O12 O 1.25774(18) 0.15858(12) 1.05973(10) 0.0392(6) Uani 1 1 d . . . . .
N11 N 1.1485(2) 0.30987(13) 0.99560(11) 0.0304(6) Uani 1 1 d . . . . .
N12 N 1.1228(2) 0.24954(14) 0.98748(11) 0.0319(6) Uani 1 1 d . . . . .
N13 N 1.1979(2) 0.42836(13) 0.99931(11) 0.0304(6) Uani 1 1 d . . . . .
N14 N 1.3346(2) 0.41286(14) 1.05274(11) 0.0335(6) Uani 1 1 d . . . . .
N15 N 1.0769(2) 0.14155(14) 0.95949(12) 0.0348(7) Uani 1 1 d . . . . .
N16 N 1.1743(2) 0.05050(15) 1.00724(13) 0.0391(7) Uani 1 1 d . . . . .
N17 N 1.3539(2) 0.33504(13) 0.96682(11) 0.0312(6) Uani 1 1 d . . . . .
N18 N 1.1428(2) 0.34671(14) 1.09863(12) 0.0348(7) Uani 1 1 d . . . . .
N19 N 1.2818(2) 0.16002(15) 0.94767(13) 0.0416(7) Uani 1 1 d . . . . .
N20 N 1.0526(2) 0.14447(14) 1.07312(12) 0.0329(6) Uani 1 1 d . . . . .
C71 C 1.0385(2) 0.32674(17) 0.94293(13) 0.0308(7) Uani 1 1 d . . . . .
C72 C 1.0991(2) 0.35816(16) 0.96870(13) 0.0306(7) Uani 1 1 d . . . . .
C73 C 1.0561(2) 0.25785(17) 0.95528(14) 0.0327(8) Uani 1 1 d . . . . .
C74 C 1.1253(2) 0.42682(17) 0.97230(13) 0.0307(7) Uani 1 1 d . . . . .
C75 C 1.0876(3) 0.48700(17) 0.95124(14) 0.0342(8) Uani 1 1 d . . . . .
H75 H 1.036597 0.486655 0.932539 0.041 Uiso 1 1 calc R U . . .
C76 C 1.1256(3) 0.54694(18) 0.95800(15) 0.0399(9) Uani 1 1 d . . . . .
H76 H 1.100053 0.588105 0.944075 0.048 Uiso 1 1 calc R U . . .
C77 C 1.2004(3) 0.54780(17) 0.98479(15) 0.0378(8) Uani 1 1 d . . . . .
H77 H 1.226847 0.589215 0.988893 0.045 Uiso 1 1 calc R U . . .
C78 C 1.2365(2) 0.48753(16) 1.00562(13) 0.0315(7) Uani 1 1 d . . . . .
C79 C 1.3155(3) 0.47831(17) 1.03472(14) 0.0352(8) Uani 1 1 d . . . . .
C80 C 1.3716(3) 0.52984(19) 1.04261(16) 0.0434(9) Uani 1 1 d . . . . .
H80 H 1.358576 0.574851 1.029714 0.052 Uiso 1 1 calc R U . . .
C81 C 1.4464(3) 0.5157(2) 1.06923(17) 0.0485(10) Uani 1 1 d . . . . .
H81 H 1.483977 0.550923 1.075642 0.058 Uiso 1 1 calc R U . . .
C82 C 1.4659(3) 0.4497(2) 1.08643(17) 0.0470(10) Uani 1 1 d . . . . .
H82 H 1.517909 0.438735 1.104111 0.056 Uiso 1 1 calc R U . . .
C83 C 1.4087(3) 0.39988(18) 1.07752(15) 0.0379(8) Uani 1 1 d . . . . .
H83 H 1.422327 0.354585 1.089419 0.046 Uiso 1 1 calc R U . . .
C84 C 1.0299(3) 0.19551(18) 0.93841(14) 0.0354(8) Uani 1 1 d . . . . .
C85 C 0.9709(3) 0.1863(2) 0.90316(16) 0.0431(9) Uani 1 1 d . . . . .
H85 H 0.936837 0.223358 0.888772 0.052 Uiso 1 1 calc R U . . .
C86 C 0.9624(3) 0.1224(2) 0.88930(18) 0.0533(11) Uani 1 1 d . . . . .
H86 H 0.922062 0.115461 0.865427 0.064 Uiso 1 1 calc R U . . .
C87 C 1.0123(3) 0.0689(2) 0.91009(18) 0.0541(11) Uani 1 1 d . . . . .
H87 H 1.007695 0.025369 0.899976 0.065 Uiso 1 1 calc R U . . .
C88 C 1.0694(3) 0.07905(18) 0.94595(17) 0.0435(9) Uani 1 1 d . . . . .
C89 C 1.1263(3) 0.02789(19) 0.97209(17) 0.0439(9) Uani 1 1 d . . . . .
C90 C 1.1332(3) -0.0386(2) 0.9627(2) 0.0576(12) Uani 1 1 d . . . . .
H90 H 1.100199 -0.053645 0.938027 0.069 Uiso 1 1 calc R U . . .
C91 C 1.1885(4) -0.0832(2) 0.9895(2) 0.0634(13) Uani 1 1 d . . . . .
H91 H 1.193939 -0.129033 0.983153 0.076 Uiso 1 1 calc R U . . .
C92 C 1.2353(3) -0.0609(2) 1.02519(19) 0.0533(11) Uani 1 1 d . . . . .
H92 H 1.272908 -0.091046 1.044118 0.064 Uiso 1 1 calc R U . . .
C93 C 1.2267(3) 0.00614(18) 1.03313(17) 0.0436(9) Uani 1 1 d . . . . .
H93 H 1.259112 0.021518 1.057906 0.052 Uiso 1 1 calc R U . . .
C94 C 0.9702(3) 0.35609(17) 0.91002(13) 0.0321(7) Uani 1 1 d . . . . .
C95 C 0.9980(3) 0.39875(18) 0.86466(14) 0.0359(8) Uani 1 1 d . . . . .
H95 H 1.062596 0.412610 0.855185 0.043 Uiso 1 1 calc R U . . .
C96 C 0.9327(3) 0.42147(18) 0.83291(15) 0.0372(8) Uani 1 1 d . . . . .
H96 H 0.953356 0.450665 0.802077 0.045 Uiso 1 1 calc R U . . .
C97 C 0.8374(3) 0.40204(17) 0.84564(14) 0.0339(8) Uani 1 1 d . . . . .
C98 C 0.8093(3) 0.36045(18) 0.89210(14) 0.0365(8) Uani 1 1 d . . . . .
H98 H 0.744409 0.347486 0.902122 0.044 Uiso 1 1 calc R U . . .
C99 C 0.8739(3) 0.33798(18) 0.92355(14) 0.0346(8) Uani 1 1 d . . . . .
H99 H 0.852949 0.309795 0.954872 0.042 Uiso 1 1 calc R U . . .
C100 C 0.7663(2) 0.42512(18) 0.81219(14) 0.0354(8) Uani 1 1 d . . . . .
C101 C 0.7481(3) 0.4934(2) 0.80122(16) 0.0456(9) Uani 1 1 d . . . . .
H101 H 0.785218 0.524722 0.813112 0.055 Uiso 1 1 calc R U . . .
C102 C 0.6779(3) 0.5172(2) 0.77357(17) 0.0473(10) Uani 1 1 d . . . . .
H102 H 0.667848 0.564190 0.766467 0.057 Uiso 1 1 calc R U . . .
C103 C 0.6219(3) 0.47293(19) 0.75611(16) 0.0418(9) Uani 1 1 d . . . . .
C104 C 0.5457(3) 0.4954(2) 0.72858(17) 0.0503(10) Uani 1 1 d . . . . .
H104 H 0.533399 0.542183 0.721874 0.060 Uiso 1 1 calc R U . . .
C105 C 0.4916(3) 0.4517(2) 0.71214(17) 0.0507(10) Uani 1 1 d . . . . .
H105 H 0.442372 0.468529 0.693866 0.061 Uiso 1 1 calc R U . . .
C106 C 0.5060(3) 0.3811(2) 0.72137(15) 0.0415(9) Uani 1 1 d . . . . .
C107 C 0.4494(3) 0.3343(2) 0.70637(16) 0.0487(10) Uani 1 1 d . . . . .
H107 H 0.398936 0.349773 0.688615 0.058 Uiso 1 1 calc R U . . .
C108 C 0.4649(3) 0.2659(2) 0.71668(16) 0.0509(10) Uani 1 1 d . . . . .
H108 H 0.424371 0.235180 0.706693 0.061 Uiso 1 1 calc R U . . .
C109 C 0.5390(3) 0.2422(2) 0.74144(15) 0.0463(10) Uani 1 1 d . . . . .
H109 H 0.549566 0.195147 0.747897 0.056 Uiso 1 1 calc R U . . .
C110 C 0.5992(3) 0.28653(19) 0.75724(14) 0.0387(8) Uani 1 1 d . . . . .
C111 C 0.6776(3) 0.26347(19) 0.78227(14) 0.0388(8) Uani 1 1 d . . . . .
H111 H 0.691687 0.216696 0.787388 0.047 Uiso 1 1 calc R U . . .
C112 C 0.7317(3) 0.30729(18) 0.79860(14) 0.0359(8) Uani 1 1 d . . . . .
H112 H 0.783496 0.290404 0.814790 0.043 Uiso 1 1 calc R U . . .
C113 C 0.7141(2) 0.37858(18) 0.79254(13) 0.0338(8) Uani 1 1 d . . . . .
C114 C 0.6397(3) 0.40297(18) 0.76514(14) 0.0359(8) Uani 1 1 d . . . . .
C115 C 0.5820(3) 0.35646(19) 0.74785(14) 0.0361(8) Uani 1 1 d . . . . .
C116 C 1.3071(3) 0.19679(18) 1.07820(15) 0.0381(8) Uani 1 1 d . . . . .
C117 C 1.3708(4) 0.1624(2) 1.1139(2) 0.0630(14) Uani 1 1 d . . . . .
H11A H 1.398678 0.121206 1.100128 0.095 Uiso 1 1 calc R U . . .
H11B H 1.332695 0.151139 1.148673 0.095 Uiso 1 1 calc R U . . .
H11C H 1.422097 0.192606 1.115983 0.095 Uiso 1 1 calc R U . . .
C118 C 1.4399(3) 0.30766(17) 0.97331(15) 0.0363(8) Uani 1 1 d . . . . .
H118 H 1.449784 0.292672 1.007544 0.044 Uiso 1 1 calc R U . . .
C119 C 1.5134(3) 0.30071(19) 0.93242(16) 0.0432(9) Uani 1 1 d . . . . .
H119 H 1.572275 0.280125 0.938474 0.052 Uiso 1 1 calc R U . . .
C120 C 1.5020(3) 0.3234(2) 0.88298(16) 0.0479(10) Uani 1 1 d . . . . .
H120 H 1.552834 0.319743 0.854351 0.058 Uiso 1 1 calc R U . . .
C121 C 1.4148(3) 0.3518(2) 0.87550(16) 0.0487(10) Uani 1 1 d . . . . .
H121 H 1.404476 0.368083 0.841576 0.058 Uiso 1 1 calc R U . . .
C122 C 1.3434(3) 0.35617(19) 0.91794(15) 0.0399(9) Uani 1 1 d . . . . .
H122 H 1.283341 0.375148 0.912403 0.048 Uiso 1 1 calc R U . . .
C123 C 1.1046(3) 0.4028(2) 1.11770(16) 0.0470(10) Uani 1 1 d . . . . .
H123 H 1.128078 0.445015 1.101133 0.056 Uiso 1 1 calc R U . . .
C124 C 1.0324(4) 0.4012(2) 1.16045(18) 0.0605(12) Uani 1 1 d . . . . .
H124 H 1.006362 0.441967 1.172767 0.073 Uiso 1 1 calc R U . . .
C125 C 0.9976(4) 0.3404(2) 1.18549(18) 0.0616(13) Uani 1 1 d . . . . .
H125 H 0.947729 0.338673 1.215108 0.074 Uiso 1 1 calc R U . . .
C126 C 1.0371(3) 0.2824(2) 1.16643(17) 0.0551(11) Uani 1 1 d . . . . .
H126 H 1.015928 0.239691 1.183226 0.066 Uiso 1 1 calc R U . . .
C127 C 1.1074(3) 0.2872(2) 1.12289(16) 0.0480(10) Uani 1 1 d . . . . .
H127 H 1.132413 0.246996 1.109121 0.058 Uiso 1 1 calc R U . . .
C128 C 1.3638(3) 0.1272(2) 0.9559(2) 0.0541(11) Uani 1 1 d . . . . .
H128 H 1.365777 0.104871 0.989541 0.065 Uiso 1 1 calc R U . . .
C129 C 1.4436(3) 0.1247(3) 0.9184(2) 0.0700(14) Uani 1 1 d . . . . .
H129 H 1.499402 0.100850 0.925879 0.084 Uiso 1 1 calc R U . . .
C130 C 1.4424(4) 0.1571(3) 0.8697(2) 0.0772(16) Uani 1 1 d . . . . .
H130 H 1.497238 0.156310 0.842924 0.093 Uiso 1 1 calc R U . . .
C131 C 1.3596(4) 0.1909(3) 0.8603(2) 0.0699(14) Uani 1 1 d . . . . .
H131 H 1.356462 0.213631 0.826945 0.084 Uiso 1 1 calc R U . . .
C132 C 1.2812(3) 0.1910(2) 0.90041(18) 0.0538(11) Uani 1 1 d . . . . .
H132 H 1.224503 0.214348 0.893732 0.065 Uiso 1 1 calc R U . . .
C133 C 1.0679(3) 0.10397(17) 1.11576(15) 0.0396(9) Uani 1 1 d . . . . .
H133 H 1.128691 0.082238 1.114978 0.048 Uiso 1 1 calc R U . . .
C134 C 0.9997(3) 0.09270(19) 1.16025(16) 0.0457(10) Uani 1 1 d . . . . .
H134 H 1.013165 0.063121 1.189039 0.055 Uiso 1 1 calc R U . . .
C135 C 0.9116(3) 0.1250(2) 1.16245(17) 0.0502(10) Uani 1 1 d . . . . .
H135 H 0.863324 0.118111 1.192677 0.060 Uiso 1 1 calc R U . . .
C136 C 0.8953(3) 0.1675(2) 1.11950(16) 0.0454(9) Uani 1 1 d . . . . .
H136 H 0.835633 0.190738 1.120026 0.054 Uiso 1 1 calc R U . . .
C137 C 0.9663(3) 0.17607(18) 1.07601(15) 0.0390(8) Uani 1 1 d . . . . .
H137 H 0.954016 0.205372 1.046820 0.047 Uiso 1 1 calc R U . . .
O21 O 0.0770(3) -0.0693(3) 0.38131(18) 0.1041(15) Uani 1 1 d . . . . .
C201 C -0.0130(5) -0.0566(4) 0.3132(3) 0.122(3) Uani 1 1 d . . . . .
H20A H -0.071485 -0.082047 0.316238 0.183 Uiso 1 1 calc R U . . .
H20B H 0.019799 -0.051085 0.276870 0.183 Uiso 1 1 calc R U . . .
H20C H -0.029482 -0.012254 0.325059 0.183 Uiso 1 1 calc R U . . .
C202 C 0.0516(4) -0.0936(3) 0.3462(2) 0.0706(14) Uani 1 1 d . . . . .
C203 C 0.0793(5) -0.1626(3) 0.3341(3) 0.0918(19) Uani 1 1 d . . . . .
H20D H 0.128733 -0.180185 0.353852 0.138 Uiso 1 1 calc R U . . .
H20E H 0.104498 -0.162043 0.296803 0.138 Uiso 1 1 calc R U . . .
H20F H 0.023228 -0.191306 0.343694 0.138 Uiso 1 1 calc R U . . .
P1A P 0.8420(3) 0.20842(19) 0.31698(16) 0.0639(6) Uani 0.783(4) 1 d D U P A 1
F11A F 0.8806(4) 0.1690(3) 0.36338(19) 0.1236(19) Uani 0.783(4) 1 d D U P A 1
F12A F 0.8349(4) 0.2751(3) 0.3451(3) 0.130(2) Uani 0.783(4) 1 d D U P A 1
F13A F 0.9485(4) 0.2278(3) 0.2885(3) 0.0952(15) Uani 0.783(4) 1 d D U P A 1
F14A F 0.8499(3) 0.1429(2) 0.2895(2) 0.0945(14) Uani 0.783(4) 1 d D U P A 1
F15A F 0.7348(4) 0.1945(3) 0.3421(2) 0.109(2) Uani 0.783(4) 1 d D U P A 1
F16A F 0.8059(4) 0.2502(3) 0.2688(3) 0.145(3) Uani 0.783(4) 1 d D U P A 1
P1B P 0.8403(11) 0.2191(8) 0.3148(5) 0.0639(6) Uani 0.217(4) 1 d D U P A 2
F11B F 0.8475(14) 0.2315(11) 0.3711(6) 0.1236(19) Uani 0.217(4) 1 d D U P A 2
F12B F 0.8333(13) 0.2977(9) 0.2988(8) 0.130(2) Uani 0.217(4) 1 d D U P A 2
F13B F 0.9531(13) 0.2222(11) 0.2987(9) 0.0952(15) Uani 0.217(4) 1 d D U P A 2
F14B F 0.8488(11) 0.1405(7) 0.3303(7) 0.0945(14) Uani 0.217(4) 1 d D U P A 2
F15B F 0.7280(12) 0.2166(11) 0.3305(8) 0.109(2) Uani 0.217(4) 1 d D U P A 2
F16B F 0.8331(13) 0.2071(10) 0.2584(6) 0.110(6) Uani 0.217(4) 1 d D U P A 2
P2A P 0.2785(3) 0.22701(17) 0.62131(13) 0.0464(3) Uani 0.830(8) 1 d D U P B 3
F21A F 0.3879(3) 0.2495(2) 0.61347(17) 0.0600(10) Uani 0.830(8) 1 d D U P B 3
F22A F 0.2951(3) 0.1773(3) 0.67060(18) 0.0898(16) Uani 0.830(8) 1 d D U P B 3
F23A F 0.2471(3) 0.2852(2) 0.6570(2) 0.0959(16) Uani 0.830(8) 1 d D U P B 3
F24A F 0.2641(3) 0.2762(3) 0.57114(15) 0.0757(12) Uani 0.830(8) 1 d D U P B 3
F25A F 0.3118(3) 0.1693(2) 0.5843(2) 0.0881(16) Uani 0.830(8) 1 d D U P B 3
F26A F 0.1705(3) 0.2036(3) 0.6291(2) 0.0770(14) Uani 0.830(8) 1 d D U P B 3
P2B P 0.2750(12) 0.2241(8) 0.6246(6) 0.0464(3) Uani 0.170(8) 1 d D U P B 4
F21B F 0.3848(14) 0.2259(11) 0.6158(9) 0.0600(10) Uani 0.170(8) 1 d D U P B 4
F22B F 0.2713(17) 0.2085(12) 0.6836(8) 0.0898(16) Uani 0.170(8) 1 d D U P B 4
F23B F 0.2706(17) 0.2995(10) 0.6303(9) 0.0959(16) Uani 0.170(8) 1 d D U P B 4
F24B F 0.2775(14) 0.2394(11) 0.5657(7) 0.0757(12) Uani 0.170(8) 1 d D U P B 4
F25B F 0.2810(15) 0.1485(9) 0.6187(10) 0.0881(16) Uani 0.170(8) 1 d D U P B 4
F26B F 0.1651(15) 0.2229(13) 0.6334(10) 0.099(7) Uani 0.170(8) 1 d D U P B 4
P3A P 0.2675(6) 0.9474(4) 0.1895(3) 0.0493(7) Uani 0.552(4) 1 d D U P C 5
F31A F 0.3499(6) 0.9038(5) 0.2106(4) 0.078(2) Uani 0.552(4) 1 d D U P C 5
F32A F 0.3236(6) 0.9430(5) 0.1316(3) 0.109(2) Uani 0.552(4) 1 d D U P C 5
F33A F 0.3199(7) 1.0150(4) 0.1925(3) 0.096(2) Uani 0.552(4) 1 d D U P C 5
F34A F 0.2130(5) 0.9521(4) 0.2472(2) 0.0889(16) Uani 0.552(4) 1 d D U P C 5
F35A F 0.2117(5) 0.8806(3) 0.1886(3) 0.0944(18) Uani 0.552(4) 1 d D U P C 5
F36A F 0.1852(7) 0.9893(5) 0.1666(4) 0.085(3) Uani 0.552(4) 1 d D U P C 5
P3B P 0.2795(7) 0.9481(5) 0.1837(4) 0.0493(7) Uani 0.448(4) 1 d D U P C 6
F31B F 0.3740(8) 0.9184(7) 0.2011(5) 0.078(2) Uani 0.448(4) 1 d D U P C 6
F32B F 0.3409(8) 0.9877(5) 0.1339(3) 0.109(2) Uani 0.448(4) 1 d D U P C 6
F33B F 0.2816(9) 1.0106(5) 0.2145(4) 0.096(2) Uani 0.448(4) 1 d D U P C 6
F34B F 0.2223(6) 0.9084(4) 0.2344(3) 0.0889(16) Uani 0.448(4) 1 d D U P C 6
F35B F 0.2771(7) 0.8865(3) 0.1520(4) 0.0944(18) Uani 0.448(4) 1 d D U P C 6
F36B F 0.1840(9) 0.9748(6) 0.1662(5) 0.092(4) Uani 0.448(4) 1 d D U P C 6
P4A P 0.3336(3) 0.74050(17) 0.94491(17) 0.0424(8) Uani 0.589(3) 1 d D U P D 7
F41A F 0.4462(6) 0.7445(5) 0.9311(4) 0.0767(11) Uani 0.589(3) 1 d D U P D 7
F42A F 0.3217(4) 0.8061(2) 0.9088(2) 0.0837(14) Uani 0.589(3) 1 d D U P D 7
F43A F 0.3321(5) 0.7826(3) 0.9906(2) 0.1012(18) Uani 0.589(3) 1 d D U P D 7
F44A F 0.3424(4) 0.6761(2) 0.9854(2) 0.0707(13) Uani 0.589(3) 1 d D U P D 7
F45A F 0.3381(5) 0.6958(4) 0.9000(2) 0.1090(18) Uani 0.589(3) 1 d D U P D 7
F46A F 0.2211(4) 0.7349(4) 0.9573(3) 0.111(3) Uani 0.589(3) 1 d D U P D 7
P4B P 0.3311(5) 0.7221(3) 0.9360(3) 0.0424(8) Uani 0.411(3) 1 d D U P D 8
F41B F 0.4404(8) 0.7358(7) 0.9299(6) 0.0767(11) Uani 0.411(3) 1 d D U P D 8
F42B F 0.3043(5) 0.7944(3) 0.9504(3) 0.0837(14) Uani 0.411(3) 1 d D U P D 8
F43B F 0.3254(8) 0.6958(5) 0.9955(3) 0.1012(18) Uani 0.411(3) 1 d D U P D 8
F44B F 0.3565(4) 0.6486(3) 0.9226(3) 0.0707(13) Uani 0.411(3) 1 d D U P D 8
F45B F 0.3354(7) 0.7461(5) 0.8762(3) 0.1090(18) Uani 0.411(3) 1 d D U P D 8
F46B F 0.2218(6) 0.7060(4) 0.9409(4) 0.060(2) Uani 0.411(3) 1 d D U P D 8
C24A C 0.6337(11) 0.3745(6) 0.3251(5) 0.062(3) Uani 0.61(2) 1 d D U P E 9
H24A H 0.586718 0.357037 0.355363 0.093 Uiso 0.61(2) 1 calc R U P E 9
H24B H 0.665259 0.336985 0.307409 0.093 Uiso 0.61(2) 1 calc R U P E 9
H24C H 0.601080 0.403803 0.301048 0.093 Uiso 0.61(2) 1 calc R U P E 9
C25A C 0.7073(13) 0.4140(10) 0.3426(8) 0.115(7) Uani 0.61(2) 1 d D U P E 9
H25A H 0.748521 0.440618 0.313538 0.138 Uiso 0.61(2) 1 calc R U P E 9
H25B H 0.746795 0.385906 0.364399 0.138 Uiso 0.61(2) 1 calc R U P E 9
O22A O 0.6326(6) 0.4561(5) 0.3737(3) 0.060(3) Uani 0.61(2) 1 d D U P E 9
C26A C 0.6759(14) 0.4931(11) 0.4045(10) 0.121(8) Uani 0.61(2) 1 d D U P E 9
H26A H 0.726375 0.521598 0.382359 0.145 Uiso 0.61(2) 1 calc R U P E 9
H26B H 0.705824 0.462480 0.429452 0.145 Uiso 0.61(2) 1 calc R U P E 9
C27A C 0.6019(14) 0.5354(12) 0.4326(10) 0.146(10) Uani 0.61(2) 1 d D U P E 9
H27A H 0.541572 0.531606 0.420221 0.219 Uiso 0.61(2) 1 calc R U P E 9
H27B H 0.621897 0.582277 0.426341 0.219 Uiso 0.61(2) 1 calc R U P E 9
H27C H 0.592693 0.520412 0.469917 0.219 Uiso 0.61(2) 1 calc R U P E 9
C24B C 0.647(3) 0.3688(18) 0.3126(14) 0.149(15) Uani 0.39(2) 1 d D U P E 10
H24D H 0.578503 0.364731 0.327204 0.224 Uiso 0.39(2) 1 calc R U P E 10
H24E H 0.676829 0.323955 0.311884 0.224 Uiso 0.39(2) 1 calc R U P E 10
H24F H 0.654934 0.391706 0.277146 0.224 Uiso 0.39(2) 1 calc R U P E 10
C25B C 0.6942(14) 0.4094(8) 0.3462(7) 0.046(4) Uani 0.39(2) 1 d D U P E 10
H25C H 0.684646 0.382231 0.380625 0.055 Uiso 0.39(2) 1 calc R U P E 10
H25D H 0.763449 0.405469 0.331988 0.055 Uiso 0.39(2) 1 calc R U P E 10
O22B O 0.6808(17) 0.4799(7) 0.3589(5) 0.077(5) Uani 0.39(2) 1 d D U P E 10
C26B C 0.6587(11) 0.4757(9) 0.4136(6) 0.044(4) Uani 0.39(2) 1 d D U P E 10
H26C H 0.718086 0.467902 0.428197 0.053 Uiso 0.39(2) 1 calc R U P E 10
H26D H 0.615670 0.437661 0.427362 0.053 Uiso 0.39(2) 1 calc R U P E 10
C27B C 0.6108(10) 0.5402(9) 0.4294(8) 0.046(4) Uani 0.39(2) 1 d D U P E 10
H27D H 0.653018 0.577813 0.414924 0.069 Uiso 0.39(2) 1 calc R U P E 10
H27E H 0.597445 0.538088 0.467457 0.069 Uiso 0.39(2) 1 calc R U P E 10
H27F H 0.550623 0.546638 0.416225 0.069 Uiso 0.39(2) 1 calc R U P E 10

loop_
_atom_site_aniso_label
_atom_site_aniso_U_11
_atom_site_aniso_U_22
_atom_site_aniso_U_33
_atom_site_aniso_U_23
_atom_site_aniso_U_13
_atom_site_aniso_U_12
Ru1 0.03449(15) 0.03212(15) 0.03362(16) -0.00684(12) -0.01318(12) 0.00487(12)
Ru2 0.03217(15) 0.03172(15) 0.03781(16) -0.00864(12) -0.01408(12) 0.00432(11)
O1 0.0390(14) 0.0368(14) 0.0429(15) -0.0084(11) -0.0166(12) 0.0038(11)
O2 0.0381(14) 0.0392(14) 0.0520(16) -0.0134(12) -0.0215(12) 0.0068(11)
N1 0.0349(16) 0.0304(15) 0.0367(16) -0.0074(12) -0.0123(13) 0.0047(12)
N2 0.0340(16) 0.0349(16) 0.0391(17) -0.0057(13) -0.0160(13) 0.0029(13)
N3 0.0375(16) 0.0323(15) 0.0350(16) -0.0031(13) -0.0112(13) 0.0044(13)
N4 0.0416(17) 0.0410(17) 0.0366(17) -0.0076(14) -0.0131(14) 0.0067(14)
N5 0.0366(16) 0.0328(16) 0.0381(17) -0.0062(13) -0.0111(13) 0.0028(13)
N6 0.0332(16) 0.0379(17) 0.0418(18) -0.0121(14) -0.0111(14) 0.0026(13)
N7 0.0378(17) 0.0364(16) 0.0388(17) -0.0065(13) -0.0133(14) 0.0063(13)
N8 0.0430(17) 0.0310(15) 0.0385(17) -0.0079(13) -0.0141(14) 0.0044(13)
N9 0.0318(15) 0.0347(16) 0.0438(18) -0.0091(13) -0.0125(14) 0.0062(13)
N10 0.0382(17) 0.0393(17) 0.0422(18) -0.0049(14) -0.0142(14) 0.0066(14)
C1 0.0344(18) 0.0335(18) 0.037(2) -0.0061(15) -0.0133(16) 0.0008(15)
C2 0.0359(19) 0.0344(19) 0.038(2) -0.0081(15) -0.0136(16) 0.0011(15)
C3 0.0360(19) 0.0353(19) 0.0351(19) -0.0051(15) -0.0141(16) 0.0026(15)
C4 0.0374(19) 0.0337(19) 0.042(2) -0.0077(16) -0.0125(16) 0.0020(15)
C5 0.043(2) 0.040(2) 0.048(2) -0.0087(17) -0.0154(18) 0.0002(17)
C6 0.052(2) 0.036(2) 0.061(3) -0.0096(19) -0.017(2) -0.0039(18)
C7 0.050(2) 0.033(2) 0.052(2) -0.0020(17) -0.013(2) 0.0029(17)
C8 0.040(2) 0.0342(19) 0.038(2) -0.0024(16) -0.0079(16) 0.0039(15)
C9 0.043(2) 0.038(2) 0.037(2) -0.0034(16) -0.0104(17) 0.0065(16)
C10 0.056(2) 0.035(2) 0.049(2) -0.0032(17) -0.020(2) 0.0075(18)
C11 0.059(3) 0.050(2) 0.047(2) -0.0050(19) -0.021(2) 0.018(2)
C12 0.051(2) 0.052(2) 0.050(2) -0.0107(19) -0.025(2) 0.015(2)
C13 0.045(2) 0.048(2) 0.043(2) -0.0101(18) -0.0191(18) 0.0078(18)
C14 0.0374(19) 0.0328(18) 0.041(2) -0.0075(16) -0.0137(16) 0.0009(15)
C15 0.044(2) 0.037(2) 0.052(2) -0.0078(17) -0.0232(19) 0.0016(17)
C16 0.045(2) 0.041(2) 0.057(3) -0.0039(18) -0.026(2) 0.0043(17)
C17 0.040(2) 0.039(2) 0.052(2) -0.0073(18) -0.0175(18) 0.0065(16)
C18 0.039(2) 0.0325(18) 0.040(2) -0.0030(15) -0.0095(16) 0.0046(15)
C19 0.0353(19) 0.0347(19) 0.040(2) -0.0079(16) -0.0111(16) 0.0043(15)
C20 0.044(2) 0.034(2) 0.054(2) -0.0112(18) -0.0163(19) 0.0071(16)
C21 0.056(3) 0.037(2) 0.068(3) -0.018(2) -0.020(2) 0.0104(19)
C22 0.051(2) 0.044(2) 0.065(3) -0.024(2) -0.020(2) 0.0037(19)
C23 0.043(2) 0.045(2) 0.046(2) -0.0186(18) -0.0154(18) 0.0069(17)
C24 0.0373(19) 0.0334(18) 0.040(2) -0.0027(15) -0.0144(16) 0.0001(15)
C25 0.040(2) 0.041(2) 0.046(2) -0.0093(17) -0.0156(18) 0.0013(16)
C26 0.043(2) 0.051(2) 0.039(2) -0.0144(18) -0.0105(18) 0.0021(18)
C27 0.041(2) 0.0359(19) 0.041(2) -0.0063(16) -0.0127(17) 0.0002(16)
C28 0.035(2) 0.045(2) 0.046(2) -0.0089(18) -0.0121(17) 0.0025(16)
C29 0.039(2) 0.038(2) 0.043(2) -0.0093(16) -0.0138(17) 0.0020(16)
C30 0.040(2) 0.0350(19) 0.046(2) -0.0076(17) -0.0118(17) 0.0018(16)
C31 0.043(2) 0.050(2) 0.041(2) -0.0061(18) -0.0110(18) -0.0025(18)
C32 0.047(2) 0.049(2) 0.034(2) -0.0046(17) -0.0088(17) -0.0019(18)
C33 0.043(2) 0.038(2) 0.044(2) -0.0090(17) -0.0109(18) 0.0010(16)
C34 0.051(2) 0.050(2) 0.046(2) -0.0103(19) -0.020(2) 0.0033(19)
C35 0.047(2) 0.046(2) 0.063(3) -0.010(2) -0.026(2) 0.0074(19)
C36 0.039(2) 0.041(2) 0.058(3) -0.0135(19) -0.0181(19) 0.0061(17)
C37 0.043(2) 0.061(3) 0.071(3) -0.017(2) -0.015(2) 0.002(2)
C38 0.039(2) 0.064(3) 0.084(4) -0.016(3) 0.000(2) -0.007(2)
C39 0.053(3) 0.057(3) 0.063(3) -0.012(2) -0.004(2) -0.005(2)
C40 0.044(2) 0.045(2) 0.048(2) -0.0100(18) -0.0042(19) 0.0008(18)
C41 0.058(3) 0.051(2) 0.040(2) -0.0052(18) -0.007(2) -0.007(2)
C42 0.049(2) 0.043(2) 0.041(2) -0.0063(17) -0.0132(18) -0.0030(18)
C43 0.039(2) 0.0340(19) 0.039(2) -0.0073(16) -0.0111(16) 0.0038(15)
C44 0.0371(19) 0.0300(18) 0.044(2) -0.0081(16) -0.0096(17) 0.0052(15)
C45 0.040(2) 0.035(2) 0.047(2) -0.0096(17) -0.0074(18) 0.0035(16)
C46 0.037(2) 0.042(2) 0.047(2) -0.0151(17) -0.0163(18) 0.0051(17)
C47 0.073(3) 0.062(3) 0.106(4) -0.040(3) -0.065(3) 0.026(3)
C49 0.039(2) 0.058(3) 0.045(2) -0.0052(19) -0.0128(18) 0.0044(19)
C50 0.038(2) 0.063(3) 0.053(3) -0.006(2) -0.010(2) -0.0015(19)
C51 0.045(2) 0.065(3) 0.042(2) -0.004(2) -0.0037(19) 0.005(2)
C52 0.049(2) 0.051(2) 0.040(2) -0.0082(18) -0.0091(19) 0.0106(19)
C53 0.043(2) 0.037(2) 0.040(2) -0.0059(16) -0.0142(17) 0.0065(16)
C54 0.046(2) 0.039(2) 0.042(2) -0.0036(17) -0.0102(18) 0.0033(17)
C55 0.045(2) 0.055(3) 0.048(3) 0.001(2) -0.004(2) 0.0009(19)
C56 0.066(3) 0.060(3) 0.039(2) -0.003(2) -0.001(2) 0.003(2)
C57 0.064(3) 0.056(3) 0.033(2) -0.0043(19) -0.011(2) -0.003(2)
C58 0.052(2) 0.040(2) 0.040(2) -0.0049(17) -0.0123(19) 0.0004(18)
C59 0.041(2) 0.037(2) 0.047(2) -0.0092(17) -0.0169(18) 0.0048(16)
C60 0.046(2) 0.056(3) 0.047(2) -0.016(2) -0.012(2) 0.0068(19)
C61 0.047(2) 0.070(3) 0.056(3) -0.012(2) -0.001(2) -0.004(2)
C62 0.041(2) 0.065(3) 0.067(3) -0.018(2) -0.004(2) -0.007(2)
C63 0.036(2) 0.054(2) 0.052(3) -0.019(2) -0.0091(19) -0.0001(18)
C64 0.043(2) 0.045(2) 0.048(2) -0.0023(18) -0.0137(19) 0.0031(18)
C65 0.046(2) 0.057(3) 0.059(3) 0.003(2) -0.007(2) -0.004(2)
C66 0.057(3) 0.080(3) 0.044(3) 0.009(2) -0.003(2) 0.008(2)
C67 0.060(3) 0.082(3) 0.040(2) -0.004(2) -0.018(2) 0.010(3)
C68 0.044(2) 0.060(3) 0.039(2) -0.0063(19) -0.0163(18) 0.0066(19)
Ru3 0.03351(15) 0.02451(13) 0.03001(15) -0.00221(11) -0.01087(12) -0.00367(11)
Ru4 0.03550(15) 0.02450(14) 0.03942(17) -0.00468(11) -0.01303(13) -0.00208(11)
O11 0.0442(14) 0.0295(13) 0.0361(14) 0.0021(10) -0.0170(11) -0.0058(11)
O12 0.0425(14) 0.0283(13) 0.0517(16) -0.0042(11) -0.0215(12) -0.0005(11)
N11 0.0360(15) 0.0212(13) 0.0350(16) -0.0013(11) -0.0102(13) -0.0025(11)
N12 0.0349(15) 0.0297(15) 0.0344(16) -0.0069(12) -0.0118(13) -0.0036(12)
N13 0.0344(15) 0.0265(14) 0.0309(15) -0.0042(12) -0.0060(12) -0.0039(12)
N14 0.0398(16) 0.0294(15) 0.0327(16) -0.0025(12) -0.0101(13) -0.0047(12)
N15 0.0397(17) 0.0257(14) 0.0415(18) -0.0074(13) -0.0105(14) -0.0058(12)
N16 0.0386(17) 0.0311(16) 0.0488(19) -0.0059(14) -0.0095(15) -0.0020(13)
N17 0.0354(16) 0.0261(14) 0.0346(16) -0.0039(12) -0.0119(13) -0.0037(12)
N18 0.0406(17) 0.0304(15) 0.0353(16) -0.0052(13) -0.0094(13) -0.0082(13)
N19 0.0422(18) 0.0310(16) 0.053(2) -0.0072(15) -0.0106(15) -0.0064(13)
N20 0.0378(16) 0.0256(14) 0.0379(17) -0.0029(12) -0.0139(13) -0.0011(12)
C71 0.0315(18) 0.0340(18) 0.0280(18) -0.0033(14) -0.0082(14) -0.0019(14)
C72 0.0316(17) 0.0280(17) 0.0328(18) -0.0023(14) -0.0079(15) -0.0023(14)
C73 0.0339(18) 0.0338(18) 0.0337(19) -0.0034(15) -0.0140(15) -0.0030(14)
C74 0.0326(18) 0.0295(17) 0.0311(18) -0.0046(14) -0.0081(15) -0.0017(14)
C75 0.0335(18) 0.0297(18) 0.039(2) -0.0002(15) -0.0083(16) -0.0002(14)
C76 0.047(2) 0.0300(19) 0.042(2) 0.0029(16) -0.0093(18) 0.0033(16)
C77 0.047(2) 0.0240(17) 0.043(2) -0.0032(15) -0.0092(17) -0.0030(15)
C78 0.0356(18) 0.0273(17) 0.0314(18) -0.0049(14) -0.0027(15) -0.0072(14)
C79 0.040(2) 0.0292(18) 0.037(2) -0.0046(15) -0.0067(16) -0.0045(15)
C80 0.048(2) 0.0323(19) 0.051(2) -0.0046(17) -0.0098(19) -0.0095(17)
C81 0.051(2) 0.038(2) 0.062(3) -0.0083(19) -0.020(2) -0.0132(18)
C82 0.048(2) 0.044(2) 0.054(3) -0.0060(19) -0.021(2) -0.0089(18)
C83 0.045(2) 0.0334(19) 0.039(2) -0.0034(16) -0.0145(17) -0.0053(16)
C84 0.040(2) 0.0322(18) 0.038(2) -0.0038(15) -0.0158(16) -0.0047(15)
C85 0.047(2) 0.040(2) 0.049(2) -0.0097(18) -0.0210(19) -0.0047(17)
C86 0.065(3) 0.044(2) 0.062(3) -0.013(2) -0.033(2) -0.008(2)
C87 0.066(3) 0.038(2) 0.068(3) -0.017(2) -0.029(2) -0.006(2)
C88 0.050(2) 0.0280(19) 0.055(3) -0.0090(17) -0.0131(19) -0.0037(16)
C89 0.049(2) 0.0306(19) 0.054(2) -0.0096(17) -0.0111(19) -0.0054(17)
C90 0.067(3) 0.036(2) 0.078(3) -0.019(2) -0.027(3) 0.002(2)
C91 0.074(3) 0.030(2) 0.091(4) -0.019(2) -0.024(3) 0.006(2)
C92 0.056(3) 0.035(2) 0.070(3) -0.005(2) -0.017(2) 0.0044(19)
C93 0.044(2) 0.0301(19) 0.058(3) -0.0028(17) -0.0125(19) -0.0030(16)
C94 0.0379(19) 0.0306(18) 0.0309(18) -0.0065(14) -0.0127(15) 0.0010(14)
C95 0.0314(18) 0.0376(19) 0.038(2) -0.0020(16) -0.0071(16) -0.0020(15)
C96 0.0358(19) 0.039(2) 0.036(2) 0.0025(16) -0.0066(16) -0.0023(15)
C97 0.0367(19) 0.0336(18) 0.0333(19) -0.0058(15) -0.0108(15) 0.0026(15)
C98 0.0334(19) 0.040(2) 0.038(2) -0.0050(16) -0.0101(16) -0.0021(15)
C99 0.0369(19) 0.0351(19) 0.0321(19) -0.0010(15) -0.0081(15) -0.0031(15)
C100 0.0306(18) 0.0377(19) 0.038(2) -0.0013(16) -0.0095(15) 0.0030(15)
C101 0.045(2) 0.041(2) 0.053(3) 0.0007(18) -0.0176(19) -0.0027(17)
C102 0.049(2) 0.035(2) 0.059(3) 0.0062(18) -0.021(2) 0.0035(17)
C103 0.040(2) 0.041(2) 0.044(2) 0.0054(17) -0.0132(18) 0.0050(17)
C104 0.049(2) 0.043(2) 0.059(3) 0.008(2) -0.021(2) 0.0083(19)
C105 0.045(2) 0.057(3) 0.052(3) 0.005(2) -0.021(2) 0.008(2)
C106 0.038(2) 0.055(2) 0.032(2) -0.0013(17) -0.0097(16) 0.0002(17)
C107 0.045(2) 0.066(3) 0.039(2) -0.007(2) -0.0184(19) 0.004(2)
C108 0.052(2) 0.066(3) 0.041(2) -0.012(2) -0.018(2) -0.007(2)
C109 0.055(2) 0.049(2) 0.038(2) -0.0100(18) -0.0128(19) -0.0013(19)
C110 0.044(2) 0.043(2) 0.0308(19) -0.0083(16) -0.0098(16) 0.0029(17)
C111 0.047(2) 0.037(2) 0.033(2) -0.0055(16) -0.0111(17) 0.0072(17)
C112 0.039(2) 0.040(2) 0.0310(19) -0.0040(15) -0.0116(16) 0.0064(16)
C113 0.0337(18) 0.0388(19) 0.0286(18) -0.0016(15) -0.0068(15) 0.0032(15)
C114 0.0376(19) 0.0383(19) 0.0309(19) 0.0007(15) -0.0076(15) 0.0032(15)
C115 0.0338(19) 0.043(2) 0.0302(19) 0.0008(15) -0.0064(15) 0.0018(16)
C116 0.041(2) 0.0330(19) 0.043(2) 0.0020(16) -0.0162(17) -0.0058(16)
C117 0.084(3) 0.036(2) 0.080(3) 0.007(2) -0.052(3) -0.009(2)
C118 0.038(2) 0.0324(19) 0.040(2) -0.0006(15) -0.0112(16) -0.0011(15)
C119 0.036(2) 0.041(2) 0.054(3) -0.0066(18) -0.0127(18) 0.0020(16)
C120 0.041(2) 0.062(3) 0.040(2) -0.011(2) -0.0028(18) -0.0036(19)
C121 0.046(2) 0.067(3) 0.034(2) -0.0030(19) -0.0118(18) -0.005(2)
C122 0.038(2) 0.046(2) 0.037(2) -0.0019(17) -0.0117(17) -0.0038(17)
C123 0.058(3) 0.041(2) 0.041(2) -0.0055(18) -0.0055(19) -0.0054(19)
C124 0.072(3) 0.051(3) 0.055(3) -0.014(2) 0.005(2) -0.009(2)
C125 0.073(3) 0.066(3) 0.043(3) -0.020(2) 0.009(2) -0.025(2)
C126 0.069(3) 0.053(3) 0.043(2) -0.005(2) -0.002(2) -0.023(2)
C127 0.059(3) 0.042(2) 0.044(2) -0.0068(18) -0.006(2) -0.0131(19)
C128 0.045(2) 0.049(2) 0.067(3) -0.007(2) -0.009(2) -0.0017(19)
C129 0.045(3) 0.071(3) 0.086(4) -0.002(3) 0.004(3) -0.003(2)
C130 0.057(3) 0.081(4) 0.084(4) -0.008(3) 0.012(3) -0.003(3)
C131 0.075(4) 0.067(3) 0.060(3) 0.001(3) 0.006(3) -0.010(3)
C132 0.060(3) 0.045(2) 0.054(3) -0.006(2) -0.001(2) -0.005(2)
C133 0.049(2) 0.0260(18) 0.048(2) -0.0026(16) -0.0190(19) 0.0006(16)
C134 0.059(3) 0.037(2) 0.042(2) 0.0014(17) -0.014(2) -0.0040(18)
C135 0.051(2) 0.054(3) 0.044(2) -0.0046(19) -0.003(2) -0.007(2)
C136 0.041(2) 0.048(2) 0.047(2) -0.0064(19) -0.0109(19) 0.0007(18)
C137 0.043(2) 0.0334(19) 0.045(2) -0.0077(16) -0.0173(18) 0.0005(16)
O21 0.086(3) 0.131(4) 0.100(3) -0.055(3) 0.001(3) -0.029(3)
C201 0.101(5) 0.116(6) 0.148(7) 0.014(5) -0.039(5) 0.005(5)
C202 0.060(3) 0.075(4) 0.074(4) -0.018(3) 0.004(3) -0.017(3)
C203 0.102(5) 0.075(4) 0.093(5) -0.023(3) 0.006(4) -0.008(3)
P1A 0.0494(7) 0.0677(16) 0.0772(10) -0.0207(10) -0.0100(7) -0.0033(9)
F11A 0.140(4) 0.160(5) 0.083(3) -0.010(3) -0.055(3) -0.001(4)
F12A 0.079(3) 0.104(4) 0.213(7) -0.085(4) 0.000(4) -0.004(3)
F13A 0.0551(18) 0.087(3) 0.141(4) -0.025(3) -0.002(2) -0.0064(17)
F14A 0.102(3) 0.097(3) 0.091(3) -0.044(3) -0.007(3) -0.021(2)
F15A 0.059(2) 0.172(6) 0.098(4) -0.059(4) 0.014(2) -0.034(3)
F16A 0.094(4) 0.149(6) 0.173(6) 0.075(5) -0.036(4) 0.009(4)
P1B 0.0494(7) 0.0677(16) 0.0772(10) -0.0207(10) -0.0100(7) -0.0033(9)
F11B 0.140(4) 0.160(5) 0.083(3) -0.010(3) -0.055(3) -0.001(4)
F12B 0.079(3) 0.104(4) 0.213(7) -0.085(4) 0.000(4) -0.004(3)
F13B 0.0551(18) 0.087(3) 0.141(4) -0.025(3) -0.002(2) -0.0064(17)
F14B 0.102(3) 0.097(3) 0.091(3) -0.044(3) -0.007(3) -0.021(2)
F15B 0.059(2) 0.172(6) 0.098(4) -0.059(4) 0.014(2) -0.034(3)
F16B 0.091(12) 0.170(16) 0.079(9) -0.060(9) 0.000(7) -0.051(13)
P2A 0.0484(7) 0.0511(7) 0.0439(8) -0.0092(6) -0.0180(6) 0.0054(5)
F21A 0.0541(15) 0.075(3) 0.0562(17) -0.005(2) -0.0223(13) -0.0087(19)
F22A 0.085(3) 0.101(4) 0.085(3) 0.038(3) -0.046(2) -0.023(3)
F23A 0.094(3) 0.113(3) 0.095(4) -0.065(3) -0.029(3) 0.036(2)
F24A 0.073(2) 0.082(3) 0.075(2) 0.018(2) -0.0395(18) -0.003(2)
F25A 0.079(3) 0.088(3) 0.118(4) -0.061(3) -0.044(3) 0.025(2)
F26A 0.054(2) 0.113(4) 0.066(3) 0.003(2) -0.020(2) -0.021(2)
P2B 0.0484(7) 0.0511(7) 0.0439(8) -0.0092(6) -0.0180(6) 0.0054(5)
F21B 0.0541(15) 0.075(3) 0.0562(17) -0.005(2) -0.0223(13) -0.0087(19)
F22B 0.085(3) 0.101(4) 0.085(3) 0.038(3) -0.046(2) -0.023(3)
F23B 0.094(3) 0.113(3) 0.095(4) -0.065(3) -0.029(3) 0.036(2)
F24B 0.073(2) 0.082(3) 0.075(2) 0.018(2) -0.0395(18) -0.003(2)
F25B 0.079(3) 0.088(3) 0.118(4) -0.061(3) -0.044(3) 0.025(2)
F26B 0.053(10) 0.158(18) 0.087(16) 0.004(17) -0.029(8) 0.020(8)
P3A 0.0632(18) 0.0410(6) 0.0474(15) -0.0035(8) -0.0224(12) 0.0086(9)
F31A 0.070(4) 0.074(4) 0.095(4) -0.001(3) -0.038(3) 0.015(3)
F32A 0.104(4) 0.152(8) 0.068(3) -0.013(4) -0.014(3) 0.016(5)
F33A 0.115(7) 0.059(2) 0.120(7) -0.012(4) -0.037(5) -0.010(3)
F34A 0.088(3) 0.111(5) 0.064(3) -0.005(3) -0.008(2) 0.003(4)
F35A 0.127(5) 0.052(2) 0.126(5) -0.022(3) -0.074(4) 0.015(3)
F36A 0.095(6) 0.071(5) 0.087(6) 0.014(4) -0.036(5) 0.040(4)
P3B 0.0632(18) 0.0410(6) 0.0474(15) -0.0035(8) -0.0224(12) 0.0086(9)
F31B 0.070(4) 0.074(4) 0.095(4) -0.001(3) -0.038(3) 0.015(3)
F32B 0.104(4) 0.152(8) 0.068(3) -0.013(4) -0.014(3) 0.016(5)
F33B 0.115(7) 0.059(2) 0.120(7) -0.012(4) -0.037(5) -0.010(3)
F34B 0.088(3) 0.111(5) 0.064(3) -0.005(3) -0.008(2) 0.003(4)
F35B 0.127(5) 0.052(2) 0.126(5) -0.022(3) -0.074(4) 0.015(3)
F36B 0.091(7) 0.063(6) 0.142(11) -0.009(6) -0.075(7) 0.002(5)
P4A 0.0375(6) 0.033(2) 0.0532(17) 0.0045(13) -0.0067(9) 0.0047(14)
F41A 0.0396(16) 0.101(3) 0.084(2) 0.019(2) -0.0120(14) -0.0078(17)
F42A 0.074(3) 0.073(3) 0.099(4) 0.033(3) -0.027(3) -0.002(2)
F43A 0.134(4) 0.106(4) 0.070(3) -0.029(3) -0.034(3) 0.043(3)
F44A 0.059(2) 0.045(2) 0.106(3) 0.030(2) -0.032(2) -0.0181(18)
F45A 0.116(4) 0.137(6) 0.085(4) -0.019(3) -0.041(3) 0.000(4)
F46A 0.033(3) 0.170(8) 0.103(6) 0.086(5) -0.005(3) 0.003(4)
P4B 0.0375(6) 0.033(2) 0.0532(17) 0.0045(13) -0.0067(9) 0.0047(14)
F41B 0.0396(16) 0.101(3) 0.084(2) 0.019(2) -0.0120(14) -0.0078(17)
F42B 0.074(3) 0.073(3) 0.099(4) 0.033(3) -0.027(3) -0.002(2)
F43B 0.134(4) 0.106(4) 0.070(3) -0.029(3) -0.034(3) 0.043(3)
F44B 0.059(2) 0.045(2) 0.106(3) 0.030(2) -0.032(2) -0.0181(18)
F45B 0.116(4) 0.137(6) 0.085(4) -0.019(3) -0.041(3) 0.000(4)
F46B 0.056(4) 0.051(4) 0.072(5) 0.007(4) -0.018(4) 0.003(3)
C24A 0.065(6) 0.068(6) 0.052(5) -0.007(4) -0.014(4) 0.036(5)
C25A 0.100(11) 0.106(12) 0.152(16) -0.064(11) -0.037(9) 0.037(8)
O22A 0.051(4) 0.069(5) 0.066(5) -0.015(4) -0.023(3) 0.008(3)
C26A 0.107(13) 0.118(15) 0.168(18) -0.077(13) -0.067(11) 0.010(9)
C27A 0.148(16) 0.151(17) 0.17(2) -0.117(15) -0.060(14) 0.015(12)
C24B 0.10(2) 0.22(3) 0.16(3) -0.12(2) -0.05(2) -0.020(18)
C25B 0.047(8) 0.046(7) 0.050(8) 0.010(5) -0.033(6) 0.009(6)
O22B 0.098(13) 0.067(7) 0.073(6) -0.014(6) -0.029(7) 0.020(7)
C26B 0.027(6) 0.046(7) 0.068(6) -0.005(5) -0.031(5) 0.007(5)
C27B 0.018(6) 0.060(8) 0.062(9) -0.006(6) -0.013(6) 0.012(5)

loop_
_atom_type_symbol
_atom_type_description
_atom_type_scat_dispersion_real
_atom_type_scat_dispersion_imag
_atom_type_scat_source
C C 0.0033 0.0016 'International Tables Vol C Tables 4.2.6.8 and 6.1.1.4'
H H 0.0000 0.0000 'International Tables Vol C Tables 4.2.6.8 and 6.1.1.4'
N N 0.0061 0.0033 'International Tables Vol C Tables 4.2.6.8 and 6.1.1.4'
O O 0.0106 0.0060 'International Tables Vol C Tables 4.2.6.8 and 6.1.1.4'
F F 0.0171 0.0103 'International Tables Vol C Tables 4.2.6.8 and 6.1.1.4'
P P 0.1023 0.0942 'International Tables Vol C Tables 4.2.6.8 and 6.1.1.4'
Ru Ru -1.2594 0.8363 'International Tables Vol C Tables 4.2.6.8 and 6.1.1.4'

loop_
_geom_angle_atom_site_label_1
_geom_angle_atom_site_label_2
_geom_angle_atom_site_label_3
_geom_angle
_geom_angle_site_symmetry_1
_geom_angle_site_symmetry_3
_geom_angle_publ_flag
N3 Ru1 N1 78.44(11) . . ?
N3 Ru1 N4 79.85(12) . . ?
N1 Ru1 N4 158.25(12) . . ?
N3 Ru1 N8 91.72(12) . . ?
N1 Ru1 N8 90.71(12) . . ?
N4 Ru1 N8 91.30(12) . . ?
N3 Ru1 N7 96.35(12) . . ?
N1 Ru1 N7 91.10(12) . . ?
N4 Ru1 N7 89.93(12) . . ?
N8 Ru1 N7 171.93(12) . . ?
N3 Ru1 O1 173.52(11) . . ?
N1 Ru1 O1 106.73(10) . . ?
N4 Ru1 O1 95.02(11) . . ?
N8 Ru1 O1 84.40(11) . . ?
N7 Ru1 O1 87.55(11) . . ?
N5 Ru2 N2 78.72(12) . . ?
N5 Ru2 N6 80.42(12) . . ?
N2 Ru2 N6 159.13(11) . . ?
N5 Ru2 N10 91.39(12) . . ?
N2 Ru2 N10 92.03(12) . . ?
N6 Ru2 N10 88.13(12) . . ?
N5 Ru2 N9 93.34(12) . . ?
N2 Ru2 N9 91.45(12) . . ?
N6 Ru2 N9 90.09(12) . . ?
N10 Ru2 N9 174.60(12) . . ?
N5 Ru2 O2 174.11(11) . . ?
N2 Ru2 O2 107.15(10) . . ?
N6 Ru2 O2 93.71(11) . . ?
N10 Ru2 O2 87.94(11) . . ?
N9 Ru2 O2 87.09(11) . . ?
C46 O1 Ru1 142.8(2) . . ?
C46 O2 Ru2 143.2(2) . . ?
N2 N1 C2 108.3(3) . . ?
N2 N1 Ru1 135.6(2) . . ?
C2 N1 Ru1 116.0(2) . . ?
N1 N2 C3 108.5(3) . . ?
N1 N2 Ru2 135.6(2) . . ?
C3 N2 Ru2 115.9(2) . . ?
C8 N3 C4 121.2(3) . . ?
C8 N3 Ru1 118.2(2) . . ?
C4 N3 Ru1 120.4(2) . . ?
C13 N4 C9 117.9(3) . . ?
C13 N4 Ru1 128.7(3) . . ?
C9 N4 Ru1 113.1(2) . . ?
C18 N5 C14 121.0(3) . . ?
C18 N5 Ru2 118.3(2) . . ?
C14 N5 Ru2 120.7(2) . . ?
C23 N6 C19 117.9(3) . . ?
C23 N6 Ru2 129.5(3) . . ?
C19 N6 Ru2 112.5(2) . . ?
C53 N7 C49 116.9(3) . . ?
C53 N7 Ru1 124.4(3) . . ?
C49 N7 Ru1 118.6(3) . . ?
C54 N8 C58 117.7(3) . . ?
C54 N8 Ru1 123.4(3) . . ?
C58 N8 Ru1 118.5(3) . . ?
C63 N9 C59 117.0(3) . . ?
C63 N9 Ru2 119.2(3) . . ?
C59 N9 Ru2 123.8(3) . . ?
C68 N10 C64 117.0(4) . . ?
C68 N10 Ru2 119.0(3) . . ?
C64 N10 Ru2 123.9(3) . . ?
C3 C1 C2 103.4(3) . . ?
C3 C1 C24 127.7(3) . . ?
C2 C1 C24 128.9(3) . . ?
N1 C2 C1 109.7(3) . . ?
N1 C2 C4 114.0(3) . . ?
C1 C2 C4 136.0(3) . . ?
N2 C3 C1 110.0(3) . . ?
N2 C3 C14 114.3(3) . . ?
C1 C3 C14 135.7(3) . . ?
N3 C4 C5 120.0(3) . . ?
N3 C4 C2 111.1(3) . . ?
C5 C4 C2 128.8(3) . . ?
C6 C5 C4 119.3(4) . . ?
C5 C6 C7 120.3(4) . . ?
C6 C7 C8 119.2(4) . . ?
N3 C8 C7 120.0(3) . . ?
N3 C8 C9 113.3(3) . . ?
C7 C8 C9 126.6(3) . . ?
N4 C9 C10 121.4(4) . . ?
N4 C9 C8 114.9(3) . . ?
C10 C9 C8 123.6(4) . . ?
C11 C10 C9 119.7(4) . . ?
C12 C11 C10 119.1(4) . . ?
C13 C12 C11 119.3(4) . . ?
N4 C13 C12 122.6(4) . . ?
N5 C14 C15 120.1(3) . . ?
N5 C14 C3 110.4(3) . . ?
C15 C14 C3 129.5(3) . . ?
C14 C15 C16 119.3(4) . . ?
C15 C16 C17 120.3(4) . . ?
C16 C17 C18 119.2(3) . . ?
N5 C18 C17 120.0(3) . . ?
N5 C18 C19 113.4(3) . . ?
C17 C18 C19 126.6(3) . . ?
N6 C19 C20 121.4(3) . . ?
N6 C19 C18 115.3(3) . . ?
C20 C19 C18 123.4(3) . . ?
C21 C20 C19 119.5(4) . . ?
C22 C21 C20 119.2(4) . . ?
C21 C22 C23 119.3(4) . . ?
N6 C23 C22 122.7(4) . . ?
C29 C24 C25 117.4(3) . . ?
C29 C24 C1 121.1(3) . . ?
C25 C24 C1 121.3(3) . . ?
C26 C25 C24 121.6(4) . . ?
C25 C26 C27 121.4(4) . . ?
C26 C27 C28 117.0(3) . . ?
C26 C27 C30 121.3(3) . . ?
C28 C27 C30 121.5(3) . . ?
C29 C28 C27 121.5(4) . . ?
C28 C29 C24 121.1(4) . . ?
C43 C30 C31 118.9(4) . . ?
C43 C30 C27 123.5(4) . . ?
C31 C30 C27 117.5(3) . . ?
C32 C31 C30 122.1(4) . . ?
C31 C32 C33 120.9(4) . . ?
C32 C33 C44 118.3(4) . . ?
C32 C33 C34 122.2(4) . . ?
C44 C33 C34 119.5(4) . . ?
C35 C34 C33 120.6(4) . . ?
C34 C35 C36 121.4(4) . . ?
C37 C36 C35 122.3(4) . . ?
C37 C36 C45 117.9(4) . . ?
C35 C36 C45 119.8(4) . . ?
C38 C37 C36 121.5(4) . . ?
C37 C38 C39 120.2(4) . . ?
C38 C39 C40 121.5(5) . . ?
C39 C40 C45 118.4(4) . . ?
C39 C40 C41 122.7(4) . . ?
C45 C40 C41 118.9(4) . . ?
C42 C41 C40 121.4(4) . . ?
C41 C42 C43 121.9(4) . . ?
C30 C43 C44 119.6(3) . . ?
C30 C43 C42 123.6(3) . . ?
C44 C43 C42 116.9(3) . . ?
C45 C44 C33 119.2(3) . . ?
C45 C44 C43 120.7(4) . . ?
C33 C44 C43 120.0(3) . . ?
C40 C45 C44 120.1(4) . . ?
C40 C45 C36 120.5(4) . . ?
C44 C45 C36 119.4(4) . . ?
O2 C46 O1 128.6(3) . . ?
O2 C46 C47 115.4(3) . . ?
O1 C46 C47 116.0(3) . . ?
N7 C49 C50 122.9(4) . . ?
C51 C50 C49 119.1(4) . . ?
C50 C51 C52 118.7(4) . . ?
C53 C52 C51 119.5(4) . . ?
N7 C53 C52 122.9(4) . . ?
N8 C54 C55 122.3(4) . . ?
C56 C55 C54 119.6(4) . . ?
C57 C56 C55 118.3(4) . . ?
C58 C57 C56 119.6(4) . . ?
N8 C58 C57 122.6(4) . . ?
N9 C59 C60 122.4(4) . . ?
C59 C60 C61 120.1(4) . . ?
C60 C61 C62 117.7(4) . . ?
C63 C62 C61 119.6(4) . . ?
N9 C63 C62 123.2(4) . . ?
N10 C64 C65 122.7(4) . . ?
C64 C65 C66 119.5(4) . . ?
C67 C66 C65 118.1(4) . . ?
C66 C67 C68 119.9(4) . . ?
N10 C68 C67 122.8(4) . . ?
N13 Ru3 N11 78.82(11) . . ?
N13 Ru3 N14 80.19(11) . . ?
N11 Ru3 N14 158.86(11) . . ?
N13 Ru3 N17 92.59(11) . . ?
N11 Ru3 N17 91.22(11) . . ?
N14 Ru3 N17 87.21(11) . . ?
N13 Ru3 N18 91.98(12) . . ?
N11 Ru3 N18 88.75(11) . . ?
N14 Ru3 N18 94.49(11) . . ?
N17 Ru3 N18 175.33(11) . . ?
N13 Ru3 O11 173.84(10) . . ?
N11 Ru3 O11 107.21(10) . . ?
N14 Ru3 O11 93.83(10) . . ?
N17 Ru3 O11 88.56(10) . . ?
N18 Ru3 O11 86.99(11) . . ?
N15 Ru4 N12 78.75(11) . . ?
N15 Ru4 N16 80.21(12) . . ?
N12 Ru4 N16 158.86(12) . . ?
N15 Ru4 N19 92.07(13) . . ?
N12 Ru4 N19 91.82(12) . . ?
N16 Ru4 N19 86.91(12) . . ?
N15 Ru4 N20 93.58(12) . . ?
N12 Ru4 N20 91.98(11) . . ?
N16 Ru4 N20 91.33(12) . . ?
N19 Ru4 N20 173.72(12) . . ?
N15 Ru4 O12 174.99(10) . . ?
N12 Ru4 O12 106.25(10) . . ?
N16 Ru4 O12 94.78(11) . . ?
N19 Ru4 O12 87.42(12) . . ?
N20 Ru4 O12 86.71(11) . . ?
C116 O11 Ru3 142.1(2) . . ?
C116 O12 Ru4 144.7(2) . . ?
N12 N11 C72 108.8(3) . . ?
N12 N11 Ru3 135.4(2) . . ?
C72 N11 Ru3 115.5(2) . . ?
N11 N12 C73 108.5(3) . . ?
N11 N12 Ru4 135.6(2) . . ?
C73 N12 Ru4 115.8(2) . . ?
C74 N13 C78 121.5(3) . . ?
C74 N13 Ru3 119.9(2) . . ?
C78 N13 Ru3 118.5(2) . . ?
C83 N14 C79 118.9(3) . . ?
C83 N14 Ru3 128.0(2) . . ?
C79 N14 Ru3 112.9(2) . . ?
C88 N15 C84 121.5(3) . . ?
C88 N15 Ru4 118.3(3) . . ?
C84 N15 Ru4 120.1(2) . . ?
C93 N16 C89 118.5(3) . . ?
C93 N16 Ru4 129.0(3) . . ?
C89 N16 Ru4 112.3(2) . . ?
C122 N17 C118 116.8(3) . . ?
C122 N17 Ru3 123.4(2) . . ?
C118 N17 Ru3 119.7(2) . . ?
C123 N18 C127 117.6(3) . . ?
C123 N18 Ru3 124.5(3) . . ?
C127 N18 Ru3 117.8(3) . . ?
C132 N19 C128 117.0(4) . . ?
C132 N19 Ru4 123.8(3) . . ?
C128 N19 Ru4 119.0(3) . . ?
C137 N20 C133 116.9(3) . . ?
C137 N20 Ru4 124.4(2) . . ?
C133 N20 Ru4 118.7(2) . . ?
C72 C71 C73 104.0(3) . . ?
C72 C71 C94 130.2(3) . . ?
C73 C71 C94 125.8(3) . . ?
N11 C72 C71 109.3(3) . . ?
N11 C72 C74 113.9(3) . . ?
C71 C72 C74 136.7(3) . . ?
N12 C73 C71 109.4(3) . . ?
N12 C73 C84 114.0(3) . . ?
C71 C73 C84 136.2(3) . . ?
N13 C74 C75 119.6(3) . . ?
N13 C74 C72 111.7(3) . . ?
C75 C74 C72 128.7(3) . . ?
C76 C75 C74 119.1(3) . . ?
C75 C76 C77 120.8(3) . . ?
C76 C77 C78 119.3(3) . . ?
N13 C78 C77 119.7(3) . . ?
N13 C78 C79 113.1(3) . . ?
C77 C78 C79 127.1(3) . . ?
N14 C79 C80 120.4(3) . . ?
N14 C79 C78 115.2(3) . . ?
C80 C79 C78 124.4(3) . . ?
C81 C80 C79 120.0(4) . . ?
C80 C81 C82 119.1(4) . . ?
C83 C82 C81 119.0(4) . . ?
N14 C83 C82 122.6(3) . . ?
N15 C84 C85 119.7(3) . . ?
N15 C84 C73 111.2(3) . . ?
C85 C84 C73 129.0(3) . . ?
C86 C85 C84 119.2(4) . . ?
C87 C86 C85 120.1(4) . . ?
C86 C87 C88 119.7(4) . . ?
N15 C88 C87 119.8(4) . . ?
N15 C88 C89 113.5(3) . . ?
C87 C88 C89 126.7(4) . . ?
N16 C89 C90 120.9(4) . . ?
N16 C89 C88 115.3(3) . . ?
C90 C89 C88 123.8(4) . . ?
C89 C90 C91 119.5(4) . . ?
C92 C91 C90 119.7(4) . . ?
C91 C92 C93 118.8(4) . . ?
N16 C93 C92 122.6(4) . . ?
C95 C94 C99 118.1(3) . . ?
C95 C94 C71 122.8(3) . . ?
C99 C94 C71 119.0(3) . . ?
C94 C95 C96 121.0(3) . . ?
C95 C96 C97 121.0(3) . . ?
C96 C97 C98 117.7(3) . . ?
C96 C97 C100 122.1(3) . . ?
C98 C97 C100 120.2(3) . . ?
C99 C98 C97 121.3(3) . . ?
C98 C99 C94 120.9(3) . . ?
C101 C100 C113 119.0(3) . . ?
C101 C100 C97 119.9(3) . . ?
C113 C100 C97 121.1(3) . . ?
C102 C101 C100 122.0(4) . . ?
C101 C102 C103 120.5(4) . . ?
C102 C103 C114 119.4(3) . . ?
C102 C103 C104 122.4(4) . . ?
C114 C103 C104 118.2(4) . . ?
C105 C104 C103 121.7(4) . . ?
C104 C105 C106 121.8(4) . . ?
C107 C106 C105 123.4(4) . . ?
C107 C106 C115 118.1(4) . . ?
C105 C106 C115 118.5(4) . . ?
C108 C107 C106 121.7(4) . . ?
C109 C108 C107 120.2(4) . . ?
C108 C109 C110 121.1(4) . . ?
C109 C110 C115 118.8(3) . . ?
C109 C110 C111 122.4(4) . . ?
C115 C110 C111 118.8(3) . . ?
C112 C111 C110 120.8(3) . . ?
C111 C112 C113 122.6(3) . . ?
C100 C113 C114 119.0(3) . . ?
C100 C113 C112 123.5(3) . . ?
C114 C113 C112 117.6(3) . . ?
C103 C114 C113 120.0(3) . . ?
C103 C114 C115 120.2(3) . . ?
C113 C114 C115 119.8(3) . . ?
C110 C115 C114 120.3(3) . . ?
C110 C115 C106 120.0(3) . . ?
C114 C115 C106 119.7(3) . . ?
O12 C116 O11 127.7(3) . . ?
O12 C116 C117 115.6(3) . . ?
O11 C116 C117 116.7(3) . . ?
N17 C118 C119 122.5(4) . . ?
C120 C119 C118 119.9(4) . . ?
C119 C120 C121 118.5(4) . . ?
C122 C121 C120 118.8(4) . . ?
N17 C122 C121 123.5(4) . . ?
N18 C123 C124 122.1(4) . . ?
C123 C124 C125 120.0(4) . . ?
C126 C125 C124 118.3(4) . . ?
C127 C126 C125 119.1(4) . . ?
N18 C127 C126 122.8(4) . . ?
N19 C128 C129 123.4(5) . . ?
C128 C129 C130 119.1(5) . . ?
C129 C130 C131 118.6(5) . . ?
C130 C131 C132 119.0(5) . . ?
N19 C132 C131 122.9(5) . . ?
N20 C133 C134 123.3(4) . . ?
C133 C134 C135 119.1(4) . . ?
C134 C135 C136 118.3(4) . . ?
C137 C136 C135 119.6(4) . . ?
N20 C137 C136 122.7(4) . . ?
O21 C202 C203 122.3(6) . . ?
O21 C202 C201 122.2(6) . . ?
C203 C202 C201 115.5(6) . . ?
F11A P1A F14A 89.6(3) . . ?
F11A P1A F15A 93.4(3) . . ?
F14A P1A F15A 91.6(3) . . ?
F11A P1A F12A 90.0(4) . . ?
F14A P1A F12A 179.5(4) . . ?
F15A P1A F12A 88.9(3) . . ?
F11A P1A F16A 178.0(4) . . ?
F14A P1A F16A 91.0(4) . . ?
F15A P1A F16A 88.5(3) . . ?
F12A P1A F16A 89.3(4) . . ?
F11A P1A F13A 90.9(3) . . ?
F14A P1A F13A 90.3(3) . . ?
F15A P1A F13A 175.3(4) . . ?
F12A P1A F13A 89.3(3) . . ?
F16A P1A F13A 87.1(3) . . ?
F11B P1B F16B 179.8(11) . . ?
F11B P1B F15B 90.1(8) . . ?
F16B P1B F15B 89.8(8) . . ?
F11B P1B F13B 90.1(8) . . ?
F16B P1B F13B 90.0(8) . . ?
F15B P1B F13B 179.5(12) . . ?
F11B P1B F12B 90.4(8) . . ?
F16B P1B F12B 89.4(8) . . ?
F15B P1B F12B 90.0(8) . . ?
F13B P1B F12B 89.6(8) . . ?
F11B P1B F14B 89.9(8) . . ?
F16B P1B F14B 90.3(8) . . ?
F15B P1B F14B 90.8(8) . . ?
F13B P1B F14B 89.7(8) . . ?
F12B P1B F14B 179.2(11) . . ?
F23A P2A F22A 90.4(3) . . ?
F23A P2A F24A 90.5(3) . . ?
F22A P2A F24A 178.7(3) . . ?
F23A P2A F26A 90.9(3) . . ?
F22A P2A F26A 90.6(3) . . ?
F24A P2A F26A 90.3(3) . . ?
F23A P2A F25A 178.7(4) . . ?
F22A P2A F25A 90.5(3) . . ?
F24A P2A F25A 88.6(3) . . ?
F26A P2A F25A 90.0(3) . . ?
F23A P2A F21A 89.8(3) . . ?
F22A P2A F21A 88.9(2) . . ?
F24A P2A F21A 90.2(2) . . ?
F26A P2A F21A 179.2(3) . . ?
F25A P2A F21A 89.3(2) . . ?
F23B P2B F21B 89.4(8) . . ?
F23B P2B F25B 179.1(11) . . ?
F21B P2B F25B 89.7(8) . . ?
F23B P2B F26B 90.1(8) . . ?
F21B P2B F26B 179.5(11) . . ?
F25B P2B F26B 90.8(8) . . ?
F23B P2B F22B 89.8(8) . . ?
F21B P2B F22B 90.2(8) . . ?
F25B P2B F22B 90.3(8) . . ?
F26B P2B F22B 89.9(8) . . ?
F23B P2B F24B 90.4(8) . . ?
F21B P2B F24B 90.4(8) . . ?
F25B P2B F24B 89.5(8) . . ?
F26B P2B F24B 89.5(8) . . ?
F22B P2B F24B 179.4(11) . . ?
F31A P3A F36A 177.9(7) . . ?
F31A P3A F34A 90.2(5) . . ?
F36A P3A F34A 91.5(5) . . ?
F31A P3A F35A 89.5(5) . . ?
F36A P3A F35A 89.1(5) . . ?
F34A P3A F35A 89.2(5) . . ?
F31A P3A F33A 91.2(5) . . ?
F36A P3A F33A 90.2(6) . . ?
F34A P3A F33A 88.4(5) . . ?
F35A P3A F33A 177.5(7) . . ?
F31A P3A F32A 89.3(5) . . ?
F36A P3A F32A 89.0(5) . . ?
F34A P3A F32A 179.2(7) . . ?
F35A P3A F32A 91.5(5) . . ?
F33A P3A F32A 90.9(5) . . ?
F36B P3B F31B 177.8(8) . . ?
F36B P3B F33B 90.8(7) . . ?
F31B P3B F33B 91.2(7) . . ?
F36B P3B F35B 88.6(6) . . ?
F31B P3B F35B 89.5(6) . . ?
F33B P3B F35B 179.0(8) . . ?
F36B P3B F34B 91.2(7) . . ?
F31B P3B F34B 87.8(6) . . ?
F33B P3B F34B 89.4(6) . . ?
F35B P3B F34B 91.4(6) . . ?
F36B P3B F32B 91.2(7) . . ?
F31B P3B F32B 89.8(6) . . ?
F33B P3B F32B 89.7(6) . . ?
F35B P3B F32B 89.5(6) . . ?
F34B P3B F32B 177.4(8) . . ?
F43A P4A F45A 177.5(5) . . ?
F43A P4A F42A 89.5(3) . . ?
F45A P4A F42A 92.7(4) . . ?
F43A P4A F41A 90.4(5) . . ?
F45A P4A F41A 88.2(4) . . ?
F42A P4A F41A 91.6(4) . . ?
F43A P4A F46A 91.5(4) . . ?
F45A P4A F46A 89.9(4) . . ?
F42A P4A F46A 88.5(4) . . ?
F41A P4A F46A 178.1(5) . . ?
F43A P4A F44A 86.7(4) . . ?
F45A P4A F44A 91.2(4) . . ?
F42A P4A F44A 175.8(4) . . ?
F41A P4A F44A 90.1(4) . . ?
F46A P4A F44A 89.9(4) . . ?
F42B P4B F41B 91.5(6) . . ?
F42B P4B F44B 178.7(7) . . ?
F41B P4B F44B 89.3(6) . . ?
F42B P4B F46B 90.5(5) . . ?
F41B P4B F46B 177.8(7) . . ?
F44B P4B F46B 88.6(4) . . ?
F42B P4B F43B 90.4(5) . . ?
F41B P4B F43B 91.0(6) . . ?
F44B P4B F43B 88.7(5) . . ?
F46B P4B F43B 89.7(6) . . ?
F42B P4B F45B 91.3(5) . . ?
F41B P4B F45B 90.1(6) . . ?
F44B P4B F45B 89.7(5) . . ?
F46B P4B F45B 89.1(5) . . ?
F43B P4B F45B 178.0(6) . . ?
C24A C25A O22A 93.2(12) . . ?
C26A O22A C25A 109.7(13) . . ?
O22A C26A C27A 108.1(15) . . ?
O22B C25B C24B 133(2) . . ?
C26B O22B C25B 105.8(15) . . ?
O22B C26B C27B 109.3(14) . . ?

loop_
_geom_bond_atom_site_label_1
_geom_bond_atom_site_label_2
_geom_bond_distance
_geom_bond_site_symmetry_2
_geom_bond_publ_flag
Ru1 N3 1.954(3) . ?
Ru1 N1 2.021(3) . ?
Ru1 N4 2.074(3) . ?
Ru1 N8 2.080(3) . ?
Ru1 N7 2.092(3) . ?
Ru1 O1 2.122(2) . ?
Ru2 N5 1.947(3) . ?
Ru2 N2 2.012(3) . ?
Ru2 N6 2.074(3) . ?
Ru2 N10 2.089(3) . ?
Ru2 N9 2.096(3) . ?
Ru2 O2 2.110(2) . ?
O1 C46 1.264(4) . ?
O2 C46 1.251(4) . ?
N1 N2 1.333(4) . ?
N1 C2 1.376(4) . ?
N2 C3 1.372(4) . ?
N3 C8 1.361(4) . ?
N3 C4 1.367(5) . ?
N4 C13 1.356(5) . ?
N4 C9 1.368(5) . ?
N5 C18 1.361(4) . ?
N5 C14 1.367(5) . ?
N6 C23 1.339(5) . ?
N6 C19 1.371(5) . ?
N7 C53 1.342(5) . ?
N7 C49 1.354(5) . ?
N8 C54 1.339(5) . ?
N8 C58 1.350(5) . ?
N9 C63 1.343(5) . ?
N9 C59 1.356(5) . ?
N10 C68 1.348(5) . ?
N10 C64 1.351(5) . ?
C1 C3 1.399(5) . ?
C1 C2 1.405(5) . ?
C1 C24 1.475(5) . ?
C2 C4 1.461(5) . ?
C3 C14 1.470(5) . ?
C4 C5 1.388(5) . ?
C5 C6 1.386(5) . ?
C6 C7 1.387(6) . ?
C7 C8 1.392(5) . ?
C8 C9 1.469(5) . ?
C9 C10 1.385(5) . ?
C10 C11 1.381(6) . ?
C11 C12 1.380(6) . ?
C12 C13 1.377(5) . ?
C14 C15 1.381(5) . ?
C15 C16 1.383(5) . ?
C16 C17 1.383(5) . ?
C17 C18 1.386(5) . ?
C18 C19 1.472(5) . ?
C19 C20 1.380(5) . ?
C20 C21 1.377(6) . ?
C21 C22 1.373(6) . ?
C22 C23 1.376(5) . ?
C24 C29 1.392(5) . ?
C24 C25 1.394(5) . ?
C25 C26 1.379(5) . ?
C26 C27 1.392(5) . ?
C27 C28 1.403(5) . ?
C27 C30 1.490(5) . ?
C28 C29 1.381(5) . ?
C30 C43 1.397(5) . ?
C30 C31 1.397(6) . ?
C31 C32 1.374(5) . ?
C32 C33 1.396(5) . ?
C33 C44 1.426(5) . ?
C33 C34 1.435(5) . ?
C34 C35 1.348(6) . ?
C35 C36 1.412(6) . ?
C36 C37 1.397(6) . ?
C36 C45 1.427(5) . ?
C37 C38 1.366(7) . ?
C38 C39 1.378(7) . ?
C39 C40 1.390(6) . ?
C40 C45 1.405(6) . ?
C40 C41 1.424(6) . ?
C41 C42 1.349(6) . ?
C42 C43 1.439(5) . ?
C43 C44 1.431(5) . ?
C44 C45 1.416(5) . ?
C46 C47 1.512(5) . ?
C49 C50 1.375(6) . ?
C50 C51 1.374(6) . ?
C51 C52 1.375(6) . ?
C52 C53 1.373(6) . ?
C54 C55 1.383(6) . ?
C55 C56 1.376(6) . ?
C56 C57 1.376(6) . ?
C57 C58 1.372(6) . ?
C59 C60 1.374(6) . ?
C60 C61 1.376(6) . ?
C61 C62 1.386(6) . ?
C62 C63 1.370(6) . ?
C64 C65 1.377(6) . ?
C65 C66 1.382(7) . ?
C66 C67 1.371(7) . ?
C67 C68 1.373(6) . ?
Ru3 N13 1.951(3) . ?
Ru3 N11 2.019(3) . ?
Ru3 N14 2.069(3) . ?
Ru3 N17 2.076(3) . ?
Ru3 N18 2.095(3) . ?
Ru3 O11 2.134(2) . ?
Ru4 N15 1.950(3) . ?
Ru4 N12 2.011(3) . ?
Ru4 N16 2.077(3) . ?
Ru4 N19 2.086(3) . ?
Ru4 N20 2.101(3) . ?
Ru4 O12 2.115(2) . ?
O11 C116 1.261(4) . ?
O12 C116 1.254(4) . ?
N11 N12 1.329(4) . ?
N11 C72 1.379(4) . ?
N12 C73 1.378(4) . ?
N13 C74 1.362(4) . ?
N13 C78 1.366(4) . ?
N14 C83 1.340(5) . ?
N14 C79 1.376(4) . ?
N15 C88 1.355(4) . ?
N15 C84 1.366(5) . ?
N16 C93 1.344(5) . ?
N16 C89 1.371(5) . ?
N17 C122 1.340(5) . ?
N17 C118 1.352(4) . ?
N18 C123 1.338(5) . ?
N18 C127 1.356(5) . ?
N19 C132 1.326(6) . ?
N19 C128 1.356(5) . ?
N20 C137 1.352(5) . ?
N20 C133 1.353(5) . ?
C71 C72 1.400(5) . ?
C71 C73 1.405(5) . ?
C71 C94 1.479(5) . ?
C72 C74 1.458(5) . ?
C73 C84 1.458(5) . ?
C74 C75 1.397(5) . ?
C75 C76 1.380(5) . ?
C76 C77 1.383(5) . ?
C77 C78 1.387(5) . ?
C78 C79 1.467(5) . ?
C79 C80 1.387(5) . ?
C80 C81 1.382(6) . ?
C81 C82 1.383(6) . ?
C82 C83 1.379(5) . ?
C84 C85 1.393(5) . ?
C85 C86 1.388(5) . ?
C86 C87 1.378(6) . ?
C87 C88 1.391(6) . ?
C88 C89 1.468(6) . ?
C89 C90 1.379(5) . ?
C90 C91 1.385(6) . ?
C91 C92 1.370(7) . ?
C92 C93 1.381(5) . ?
C94 C95 1.389(5) . ?
C94 C99 1.400(5) . ?
C95 C96 1.390(5) . ?
C96 C97 1.394(5) . ?
C97 C98 1.400(5) . ?
C97 C100 1.487(5) . ?
C98 C99 1.376(5) . ?
C100 C101 1.390(5) . ?
C100 C113 1.414(5) . ?
C101 C102 1.380(5) . ?
C102 C103 1.384(6) . ?
C103 C114 1.415(5) . ?
C103 C104 1.442(5) . ?
C104 C105 1.346(6) . ?
C105 C106 1.422(6) . ?
C106 C107 1.396(6) . ?
C106 C115 1.434(5) . ?
C107 C108 1.382(6) . ?
C108 C109 1.380(6) . ?
C109 C110 1.404(5) . ?
C110 C115 1.414(5) . ?
C110 C111 1.433(5) . ?
C111 C112 1.345(5) . ?
C112 C113 1.437(5) . ?
C113 C114 1.427(5) . ?
C114 C115 1.431(5) . ?
C116 C117 1.513(5) . ?
C118 C119 1.370(5) . ?
C119 C120 1.365(6) . ?
C120 C121 1.381(6) . ?
C121 C122 1.372(6) . ?
C123 C124 1.374(6) . ?
C124 C125 1.380(6) . ?
C125 C126 1.378(6) . ?
C126 C127 1.371(6) . ?
C128 C129 1.363(6) . ?
C129 C130 1.371(8) . ?
C130 C131 1.382(8) . ?
C131 C132 1.386(7) . ?
C133 C134 1.377(6) . ?
C134 C135 1.382(6) . ?
C135 C136 1.385(6) . ?
C136 C137 1.378(6) . ?
O21 C202 1.210(6) . ?
C201 C202 1.495(9) . ?
C202 C203 1.476(8) . ?
P1A F11A 1.552(6) . ?
P1A F14A 1.562(5) . ?
P1A F15A 1.568(5) . ?
P1A F12A 1.592(5) . ?
P1A F16A 1.593(6) . ?
P1A F13A 1.602(6) . ?
P1B F11B 1.552(15) . ?
P1B F16B 1.554(15) . ?
P1B F15B 1.575(16) . ?
P1B F13B 1.583(16) . ?
P1B F12B 1.587(15) . ?
P1B F14B 1.587(15) . ?
P2A F23A 1.581(5) . ?
P2A F22A 1.589(4) . ?
P2A F24A 1.595(4) . ?
P2A F26A 1.595(5) . ?
P2A F25A 1.599(5) . ?
P2A F21A 1.606(4) . ?
P2B F23B 1.534(16) . ?
P2B F21B 1.537(18) . ?
P2B F25B 1.537(16) . ?
P2B F26B 1.537(18) . ?
P2B F22B 1.539(16) . ?
P2B F24B 1.539(16) . ?
P3A F31A 1.579(10) . ?
P3A F36A 1.582(10) . ?
P3A F34A 1.585(8) . ?
P3A F35A 1.588(9) . ?
P3A F33A 1.590(9) . ?
P3A F32A 1.594(9) . ?
P3B F36B 1.567(12) . ?
P3B F31B 1.572(12) . ?
P3B F33B 1.573(10) . ?
P3B F35B 1.574(10) . ?
P3B F34B 1.575(10) . ?
P3B F32B 1.581(10) . ?
P4A F43A 1.545(6) . ?
P4A F45A 1.553(6) . ?
P4A F42A 1.554(6) . ?
P4A F41A 1.578(8) . ?
P4A F46A 1.578(7) . ?
P4A F44A 1.592(6) . ?
P4B F42B 1.553(8) . ?
P4B F41B 1.565(12) . ?
P4B F44B 1.568(8) . ?
P4B F46B 1.579(11) . ?
P4B F43B 1.582(10) . ?
P4B F45B 1.583(9) . ?
C24A C25A 1.505(15) . ?
C25A O22A 1.509(15) . ?
O22A C26A 1.395(15) . ?
C26A C27A 1.469(16) . ?
C24B C25B 1.526(17) . ?
C25B O22B 1.485(15) . ?
O22B C26B 1.409(16) . ?
C26B C27B 1.501(15) . ?
